data_1502314
loop_
_publ_author_name
'Havel, Vaclav'
'Svec, Jan'
'Wimmerova, Michaela'
'Dusek, Michal'
'Pojarova, Michaela'
'Sindelar, Vladimir'

_publ_section_title
;
 Bambus[n]urils: a new family of macrocyclic anion receptors.
;
_journal_issue 15
_journal_name_full 'Organic letters'
_journal_page_first 4000
_journal_page_last 4003
_journal_paper_doi 10.1021/ol201515c
_journal_volume 13
_journal_year 2011
_chemical_formula_moiety 'C66 H106 N24 O12, C66 H108 N24 O12, 2(C16 H36 N), 4(C H3 O), 2 O'
_chemical_formula_sum 'C85 H149 I N25 O17'
_chemical_formula_weight 1920.2
_space_group_IT_number 2
_symmetry_cell_setting triclinic
_symmetry_Int_Tables_number 2
_symmetry_space_group_name_Hall '-P 1'
_symmetry_space_group_name_H-M 'P -1'
_cell_angle_alpha 85.77
_cell_angle_beta 83.333
_cell_angle_gamma 66.044
_cell_formula_units_Z 2
_cell_length_a 13.2454
_cell_length_b 13.5102
_cell_length_c 29.984
_cell_measurement_reflns_used 32533
_cell_measurement_temperature 119.9
_cell_measurement_theta_max 67.0012
_cell_measurement_theta_min 2.9665
_cell_volume 4868.120
_computing_cell_refinement unknown
_computing_data_collection unknown
_computing_data_reduction unknown
_computing_molecular_graphics unknown
_computing_structure_solution unknown
_diffrn_ambient_temperature 119.9
_diffrn_detector_area_resol_mean 10.3784
_diffrn_measured_fraction_theta_full 0.99
_diffrn_measured_fraction_theta_max 0.99
_diffrn_measurement_device 'four-cycle diffractometer'
_diffrn_measurement_device_type 'Xcalibur, Atlas, Gemini ultra'
_diffrn_measurement_method 'Rotation method data acquisition using \w scans'
_diffrn_radiation_monochromator mirror
_diffrn_radiation_source 'X-ray tube'
_diffrn_radiation_type 'Cu K\a'
_diffrn_radiation_wavelength 1.54178
_diffrn_reflns_av_R_equivalents 0.0932
_diffrn_reflns_av_sigmaI/netI 0.0399
_diffrn_reflns_limit_h_max 15
_diffrn_reflns_limit_h_min -15
_diffrn_reflns_limit_k_max 15
_diffrn_reflns_limit_k_min -16
_diffrn_reflns_limit_l_max 35
_diffrn_reflns_limit_l_min -35
_diffrn_reflns_number 77399
_diffrn_reflns_reduction_process
;
Integration of the CCD images was done by program CrysAlisPro
(Oxford diffraction, 2009). The same program was used for indexing of the
crystal shape and absorption correction.
;
_diffrn_reflns_theta_full 67.11
_diffrn_reflns_theta_max 67.11
_diffrn_reflns_theta_min 2.97
_exptl_absorpt_coefficient_mu 3.202
_exptl_absorpt_correction_T_max 1.00000
_exptl_absorpt_correction_T_min 0.28878
_exptl_absorpt_correction_type multi-scan
_exptl_absorpt_process_details
;
CrysAlisPro, Oxford Diffraction Ltd.,
Version 1.171.34.36 
;
_exptl_crystal_colour colourless
_exptl_crystal_density_diffrn 1.3095
_exptl_crystal_description prism
_exptl_crystal_F_000 2046
_exptl_crystal_size_max 0.35
_exptl_crystal_size_mid 0.22
_exptl_crystal_size_min 0.09
_refine_diff_density_max 4.00
_refine_diff_density_min -3.89
_refine_ls_extinction_method none
_refine_ls_goodness_of_fit_gt 5.22
_refine_ls_goodness_of_fit_ref 4.42
_refine_ls_hydrogen_treatment constr
_refine_ls_number_constraints 671
_refine_ls_number_parameters 1145
_refine_ls_number_reflns 17256
_refine_ls_number_restraints 3
_refine_ls_R_factor_all 0.1873
_refine_ls_R_factor_gt 0.1504
_refine_ls_shift/su_max 0.0000
_refine_ls_shift/su_mean 0.0000
_refine_ls_structure_factor_coef F
_refine_ls_weighting_details w=1/(\s^2^(F)+0.0004F^2^)
_refine_ls_weighting_scheme sigma
_refine_ls_wR_factor_gt 0.1838
_refine_ls_wR_factor_ref 0.1876
_reflns_number_gt 12157
_reflns_number_total 17256
_reflns_threshold_expression I>3\s(I)
_cod_data_source_file ol201515c_si_003.cif
_cod_data_source_block I
_cod_original_cell_volume 4868.12
_cod_original_formula_sum 'C85 H149 I1 N25 O17'
_cod_database_code 1502314

loop_
_symmetry_equiv_pos_site_id
_symmetry_equiv_pos_as_xyz
1 x,y,z
2 -x,-y,-z

loop_
_atom_site_label
_atom_site_type_symbol
_atom_site_fract_x
_atom_site_fract_y
_atom_site_fract_z
_atom_site_adp_type
_atom_site_U_iso_or_equiv
_atom_site_symmetry_multiplicity
_atom_site_occupancy
_atom_site_calc_flag
O20 O 0.2694(9) 0.1707(10) 0.2410(4) Uani 0.095(5) 2 1 d
O204 O 0.0244(14) 0.1208(11) 0.8218(6) Uani 0.134(8) 2 1 d
C204 C 0.1366(12) 0.0479(15) 0.8258(6) Uani 0.094(8) 2 1 d
O22 O 0.2606(12) 0.9877(9) 0.2087(5) Uani 0.119(7) 2 1 d
C102 C 0.1429(16) 1.0273(16) 0.2054(8) Uani 0.126(10) 2 1 d
I2 I 0.5 0.5 0 Uani 0.0627(5) 1 1 d
I1 I 1 0 0.5 Uani 0.0732(6) 1 1 d
N1 N 0.3648(8) 0.6910(7) 0.2622(3) Uani 0.060(4) 2 1 d
C1 C 0.3522(10) 0.5866(9) 0.2830(4) Uani 0.058(4) 2 1 d
C2 C 0.4320(13) 0.4824(10) 0.2638(5) Uani 0.073(6) 2 1 d
C3 C 0.4305(16) 0.3980(13) 0.2958(6) Uani 0.096(9) 2 1 d
C4 C 0.5017(16) 0.3849(15) 0.3308(6) Uani 0.103(9) 2 1 d
C5 C 0.3695(11) 0.6904(9) 0.2113(4) Uani 0.059(5) 2 1 d
C6 C 0.2720(9) 0.6883(8) 0.1923(4) Uani 0.049(4) 2 1 d
C7 C 0.3062(11) 0.6625(10) 0.1386(5) Uani 0.071(6) 2 1 d
C8 C 0.3823(13) 0.5520(10) 0.1283(4) Uani 0.066(6) 2 1 d
C9 C 0.2545(12) 0.7889(8) 0.2761(4) Uani 0.067(5) 2 1 d
C10 C 0.2439(11) 0.8094(11) 0.3274(5) Uani 0.074(6) 2 1 d
C11 C 0.1412(12) 0.9070(9) 0.3367(5) Uani 0.070(6) 2 1 d
C12 C 0.1089(10) 0.9263(8) 0.3854(4) Uani 0.056(5) 2 1 d
C13 C 0.4693(11) 0.6966(9) 0.2751(4) Uani 0.064(5) 2 1 d
C14 C 0.4857(12) 0.7997(12) 0.2630(5) Uani 0.080(7) 2 1 d
C15 C 0.5969(14) 0.7889(16) 0.2760(6) Uani 0.097(8) 2 1 d
C16 C 0.6290(16) 0.8853(19) 0.2628(9) Uani 0.140(13) 2 1 d
C50 C 0.3030(7) 0.3772(5) 0.0523(2) Uani 0.026(3) 2 1 d
C51 C 0.4167(6) 0.2966(5) 0.0699(2) Uani 0.023(3) 2 1 d
C52 C 0.3919(6) 0.2312(5) 0.0034(2) Uani 0.020(3) 2 1 d
C53 C 0.2701(8) 0.3117(6) 0.1247(3) Uani 0.038(3) 2 1 d
N16 N 0.2222(6) 0.3726(5) 0.0884(2) Uani 0.038(3) 2 1 d
C54 C 0.0950(10) 0.4439(8) 0.0937(3) Uani 0.052(4) 2 1 d
C55 C 0.0787(9) 0.5442(7) 0.1197(4) Uani 0.058(5) 2 1 d
C56 C -0.0519(19) 0.6050(17) 0.1194(8) Uiso 0.048(4) 2 0.5 d
C56' C -0.0359(18) 0.6181(17) 0.1314(8) Uiso 0.048(4) 2 0.5 d
C57 C 0.4585(8) 0.1934(8) 0.1468(3) Uani 0.045(4) 2 1 d
C58 C 0.4868(9) 0.2575(9) 0.1772(4) Uani 0.057(5) 2 1 d
C59 C 0.5660(12) 0.1766(14) 0.2091(5) Uani 0.086(7) 2 1 d
C60 C 0.5662(6) 0.1239(5) 0.0350(2) Uani 0.020(3) 2 1 d
C61 C 0.6811(6) 0.1953(5) -0.0230(2) Uani 0.018(2) 2 1 d
C62 C 0.7706(6) 0.2371(5) -0.0163(2) Uani 0.018(2) 2 1 d
C63 C 0.7180(6) 0.1694(5) 0.0531(3) Uani 0.020(3) 2 1 d
C64 C 0.8369(7) 0.1111(5) -0.0735(3) Uani 0.024(3) 2 1 d
C65 C 0.6769(7) 0.0674(5) -0.0817(3) Uani 0.025(3) 2 1 d
C66 C 0.6969(7) -0.0510(6) -0.0684(3) Uani 0.031(3) 2 1 d
C67 C 0.8160(9) -0.1306(6) -0.0752(4) Uani 0.048(4) 2 1 d
C68 C 0.9629(6) 0.1939(5) -0.0579(3) Uani 0.020(2) 2 1 d
C69 C 1.0613(6) 0.0992(5) -0.0404(3) Uani 0.025(3) 2 1 d
C70 C 1.1665(7) 0.1197(6) -0.0466(4) Uani 0.045(4) 2 1 d
C71 C 0.8592(6) 0.2423(5) 0.0543(2) Uani 0.020(3) 2 1 d
C72 C 0.7129(7) 0.4148(5) 0.0908(3) Uani 0.024(3) 2 1 d
C73 C 0.6782(6) 0.5361(5) 0.0761(2) Uani 0.022(3) 2 1 d
C74 C 0.8464(7) 0.4281(5) 0.0345(2) Uani 0.020(3) 2 1 d
C75 C 0.6845(7) 0.5177(6) 0.1535(3) Uani 0.029(3) 2 1 d
C76 C 0.7564(9) 0.3158(6) 0.1668(3) Uani 0.043(4) 2 1 d
C77 C 0.8845(10) 0.2646(7) 0.1731(3) Uani 0.052(4) 2 1 d
C78 C 0.9228(12) 0.3335(10) 0.1970(4) Uani 0.068(6) 2 1 d
C79 C 0.5953(7) 0.7046(5) 0.1241(3) Uani 0.027(3) 2 1 d
C80 C 0.6582(7) 0.7677(6) 0.1365(3) Uani 0.033(3) 2 1 d
C81 C 0.5871(8) 0.8886(6) 0.1377(4) Uani 0.042(4) 2 1 d
C82 C 0.2192(7) 0.3747(5) -0.0206(3) Uani 0.023(3) 2 1 d
N14 N 0.2993(5) 0.3271(4) 0.0117(2) Uani 0.021(2) 2 1 d
N15 N 0.4572(5) 0.2115(4) 0.0370(2) Uani 0.023(2) 2 1 d
N17 N 0.3826(6) 0.2624(5) 0.1137(2) Uani 0.033(3) 2 1 d
N18 N 0.6567(5) 0.1561(5) 0.0218(2) Uani 0.023(2) 2 1 d
N19 N 0.7919(5) 0.2082(4) 0.0298(2) Uani 0.018(2) 2 1 d
N20 N 0.7361(5) 0.1115(4) -0.0563(2) Uani 0.021(2) 2 1 d
N21 N 0.8606(5) 0.1799(5) -0.0488(2) Uani 0.025(2) 2 1 d
N22 N 0.8139(5) 0.3585(4) 0.0619(2) Uani 0.018(2) 2 1 d
N23 N 0.7741(5) 0.5314(4) 0.0449(2) Uani 0.021(2) 2 1 d
N24 N 0.7246(6) 0.4138(5) 0.1376(2) Uani 0.032(3) 2 1 d
N25 N 0.6641(6) 0.5882(4) 0.1175(2) Uani 0.026(2) 2 1 d
O7 O 0.4094(4) 0.1730(4) -0.02857(18) Uani 0.0244(18) 2 1 d
O8 O 0.2213(6) 0.2993(6) 0.1600(2) Uani 0.054(3) 2 1 d
O9 O 0.7115(4) 0.1489(4) 0.09223(18) Uani 0.026(2) 2 1 d
O10 O 0.8954(5) 0.0599(4) -0.1055(2) Uani 0.034(2) 2 1 d
O11 O 0.9265(4) 0.4024(3) 0.00661(19) Uani 0.0238(19) 2 1 d
O12 O 0.6662(6) 0.5416(4) 0.19253(19) Uani 0.041(3) 2 1 d
C17 C 0.8872(7) -0.1659(7) 0.4486(3) Uani 0.032(3) 2 1 d
C18 C 0.8100(6) -0.0511(6) 0.4322(3) Uani 0.029(3) 2 1 d
C19 C 0.7213(6) -0.0973(6) 0.4976(3) Uani 0.026(3) 2 1 d
C20 C 0.8602(15) -0.1627(13) 0.3737(6) Uiso 0.029(3) 2 0.5 d
C20' C 0.8366(15) -0.1833(13) 0.3776(6) Uiso 0.029(3) 2 0.5 d
C24 C 0.7447(7) 0.0164(7) 0.3533(3) Uani 0.039(3) 2 1 d
C25 C 0.8310(10) 0.0483(9) 0.3261(4) Uani 0.058(5) 2 1 d
C26 C 0.7818(14) 0.1269(12) 0.2873(4) Uani 0.078(7) 2 1 d
C27 C 0.6234(6) 0.0865(5) 0.4666(3) Uani 0.023(3) 2 1 d
C28 C 0.6845(6) 0.1742(5) 0.5252(3) Uani 0.022(3) 2 1 d
C29 C 0.7348(6) 0.2613(5) 0.5184(3) Uani 0.022(3) 2 1 d
C30 C 0.6753(6) 0.2411(6) 0.4499(3) Uani 0.024(3) 2 1 d
C31 C 0.5947(7) 0.3088(6) 0.5783(3) Uani 0.029(3) 2 1 d
C32 C 0.5386(7) 0.1552(6) 0.5835(3) Uani 0.031(3) 2 1 d
C33 C 0.4222(7) 0.1840(7) 0.5703(3) Uani 0.040(3) 2 1 d
C34 C 0.3436(8) 0.3018(8) 0.5779(4) Uani 0.052(4) 2 1 d
C35 C 0.6851(6) 0.4365(5) 0.5612(3) Uani 0.023(3) 2 1 d
C36 C 0.5931(7) 0.5373(6) 0.5434(3) Uani 0.031(3) 2 1 d
C37 C 0.6204(8) 0.6354(6) 0.5445(4) Uani 0.046(4) 2 1 d
C38 C 0.7592(6) 0.3733(5) 0.4489(3) Uani 0.023(3) 2 1 d
C39 C 1.0618(7) 0.1977(6) 0.4245(3) Uani 0.029(3) 2 1 d
C40 C 0.9417(6) 0.2353(6) 0.4121(3) Uani 0.028(3) 2 1 d
C41 C 0.9445(6) 0.3494(6) 0.4666(3) Uani 0.026(3) 2 1 d
C42 C 1.0574(7) 0.2329(7) 0.3476(3) Uani 0.037(3) 2 1 d
C43 C 0.8581(8) 0.3176(9) 0.3381(3) Uani 0.051(4) 2 1 d
C44 C 0.8301(10) 0.4400(11) 0.3347(4) Uani 0.071(6) 2 1 d
C45 C 0.7303(15) 0.5023(17) 0.3129(7) Uani 0.115(10) 2 1 d
C46 C 1.2423(7) 0.1321(7) 0.3730(3) Uani 0.035(3) 2 1 d
C47 C 1.3114(7) 0.1973(7) 0.3602(3) Uani 0.040(3) 2 1 d
C48 C 1.431(2) 0.1148(18) 0.3474(7) Uiso 0.043(3) 2 0.5 d
C48' C 1.433(2) 0.1360(18) 0.3565(7) Uiso 0.043(3) 2 0.5 d
C49 C 1.1414(6) 0.2765(6) 0.4797(3) Uani 0.027(3) 2 1 d
N2 N 1.1808(5) 0.1845(5) 0.5118(2) Uani 0.030(2) 2 1 d
N3 N 0.7143(5) -0.0199(5) 0.4654(2) Uani 0.029(2) 2 1 d
N4 N 1.1122(11) 0.2426(10) 0.5869(5) Uiso 0.0220(19) 2 0.5 d
N4' N 1.0864(11) 0.2216(10) 0.5896(5) Uiso 0.0220(19) 2 0.5 d
N5 N 0.7897(6) -0.0678(5) 0.3877(3) Uani 0.037(3) 2 1 d
N6 N 0.6534(5) 0.1705(5) 0.4811(2) Uani 0.028(2) 2 1 d
N7 N 0.7126(5) 0.3029(5) 0.4735(2) Uani 0.023(2) 2 1 d
N8 N 0.5948(5) 0.2177(5) 0.5602(2) Uani 0.027(2) 2 1 d
N9 N 0.6730(6) 0.3363(5) 0.5537(2) Uani 0.031(3) 2 1 d
N10 N 0.8781(5) 0.3274(5) 0.4401(2) Uani 0.025(2) 2 1 d
N11 N 1.0514(5) 0.2785(5) 0.4559(2) Uani 0.026(2) 2 1 d
N12 N 0.9509(6) 0.2598(7) 0.3649(3) Uani 0.041(3) 2 1 d
N13 N 1.1247(6) 0.1976(6) 0.3819(3) Uani 0.035(3) 2 1 d
O1 O 0.6537(4) -0.0906(4) 0.5300(2) Uani 0.031(2) 2 1 d
O2 O 0.8733(11) -0.1976(9) 0.3359(4) Uiso 0.0331(19) 2 0.5 d
O2' O 0.8305(11) -0.2177(9) 0.3427(4) Uiso 0.0331(19) 2 0.5 d
O3 O 0.6659(5) 0.2479(4) 0.41050(19) Uani 0.031(2) 2 1 d
O4 O 0.5358(5) 0.3549(4) 0.6113(2) Uani 0.037(2) 2 1 d
O5 O 0.9133(4) 0.4192(4) 0.49413(19) Uani 0.0270(19) 2 1 d
O6 O 1.0883(6) 0.2352(6) 0.3079(2) Uani 0.049(3) 2 1 d
O83 O 0.1370(19) 0.5537(19) 0.2571(8) Uani 0.196(16) 2 1 d
C831 C 0.060(4) 0.493(4) 0.255(2) Uiso 0.098(9) 2 0.3333 d
C832 C 0.097(5) 0.515(4) 0.2176(14) Uiso 0.098(9) 2 0.3333 d
C833 C 0.146(5) 0.437(2) 0.254(2) Uiso 0.098(9) 2 0.3333 d
C21' C 0.9908(13) 0.3245(10) 0.5967(5) Uiso 0.021(3) 2 0.5 d
C22' C 1.0154(14) 0.4213(12) 0.6032(5) Uiso 0.028(3) 2 0.5 d
C22 C 0.9363(15) 0.3851(13) 0.6170(6) Uiso 0.040(4) 2 0.5 d
C23 C 0.8909(14) 0.5156(9) 0.6170(5) Uani 0.091(7) 2 1 d
O23 O -0.024(2) 0.2413(17) 0.7401(9) Uani 0.195(14) 2 1 d
C21 C 1.0429(15) 0.3608(14) 0.5907(6) Uiso 0.034(4) 2 0.5 d
H1c204 H 0.144353 -0.024894 0.822156 Uiso 0.1129 2 1 d
H2c204 H 0.1842 0.065715 0.802999 Uiso 0.1129 2 1 d
H3c204 H 0.156769 0.053905 0.854891 Uiso 0.1129 2 1 d
H1c102 H 0.122936 0.967252 0.202846 Uiso 0.1513 2 1 d
H2c102 H 0.103474 1.066533 0.231787 Uiso 0.1513 2 1 d
H3c102 H 0.123902 1.074472 0.17934 Uiso 0.1513 2 1 d
H1c1 H 0.355969 0.583757 0.314921 Uiso 0.0695 2 1 d
H2c1 H 0.27777 0.593302 0.281255 Uiso 0.0695 2 1 d
H1c2 H 0.408238 0.472111 0.236051 Uiso 0.0877 2 1 d
H2c2 H 0.505017 0.482117 0.259755 Uiso 0.0877 2 1 d
H1c3 H 0.355913 0.41519 0.308971 Uiso 0.1152 2 1 d
H2c3 H 0.454404 0.330924 0.280651 Uiso 0.1152 2 1 d
H1c4 H 0.4751 0.450552 0.34716 Uiso 0.1231 2 1 d
H2c4 H 0.501374 0.326324 0.350947 Uiso 0.1231 2 1 d
H3c4 H 0.575996 0.369036 0.317613 Uiso 0.1231 2 1 d
H1c5 H 0.384197 0.750975 0.198424 Uiso 0.071 2 1 d
H2c5 H 0.435391 0.6312 0.200021 Uiso 0.071 2 1 d
H1c6 H 0.211058 0.75774 0.195624 Uiso 0.0591 2 1 d
H2c6 H 0.252848 0.632147 0.207244 Uiso 0.0591 2 1 d
H1c7 H 0.240168 0.681254 0.123755 Uiso 0.0852 2 1 d
H2c7 H 0.336334 0.711997 0.124594 Uiso 0.0852 2 1 d
H1c8 H 0.390309 0.54295 0.096426 Uiso 0.0798 2 1 d
H2c8 H 0.45329 0.537892 0.138255 Uiso 0.0798 2 1 d
H3c8 H 0.353508 0.502382 0.1433 Uiso 0.0798 2 1 d
H1c9 H 0.252813 0.85263 0.259146 Uiso 0.0801 2 1 d
H2c9 H 0.192713 0.774571 0.269336 Uiso 0.0801 2 1 d
H1c10 H 0.237908 0.748663 0.344366 Uiso 0.0893 2 1 d
H2c10 H 0.306351 0.822498 0.334228 Uiso 0.0893 2 1 d
H1c11 H 0.081702 0.901041 0.323183 Uiso 0.0844 2 1 d
H2c11 H 0.150078 0.969163 0.322207 Uiso 0.0844 2 1 d
H1c12 H 0.033962 0.979418 0.389753 Uiso 0.0671 2 1 d
H2c12 H 0.114082 0.859832 0.400854 Uiso 0.0671 2 1 d
H3c12 H 0.157742 0.952267 0.397226 Uiso 0.0671 2 1 d
H1c13 H 0.474562 0.680742 0.306698 Uiso 0.0763 2 1 d
H2c13 H 0.532824 0.636043 0.263109 Uiso 0.0763 2 1 d
H1c14 H 0.482715 0.814424 0.231266 Uiso 0.0963 2 1 d
H2c14 H 0.42754 0.858911 0.278572 Uiso 0.0963 2 1 d
H1c15 H 0.654119 0.723786 0.263835 Uiso 0.1159 2 1 d
H2c15 H 0.600006 0.773888 0.307678 Uiso 0.1159 2 1 d
H1c16 H 0.622375 0.924677 0.289109 Uiso 0.1685 2 1 d
H2c16 H 0.704272 0.859029 0.24937 Uiso 0.1685 2 1 d
H3c16 H 0.5805 0.93232 0.241659 Uiso 0.1685 2 1 d
H1c50 H 0.291615 0.45138 0.045599 Uiso 0.0307 2 1 d
H1c51 H 0.473244 0.322566 0.072667 Uiso 0.0279 2 1 d
H1c54 H 0.068924 0.466246 0.064537 Uiso 0.0623 2 1 d
H2c54 H 0.057202 0.403942 0.110691 Uiso 0.0623 2 1 d
H1c57 H 0.424768 0.150341 0.164204 Uiso 0.0534 2 1 d
H2c57 H 0.5252 0.143365 0.131263 Uiso 0.0534 2 1 d
H1c58 H 0.420599 0.303946 0.194286 Uiso 0.0684 2 1 d
H2c58 H 0.523744 0.297905 0.159916 Uiso 0.0684 2 1 d
H1c59 H 0.580811 0.215435 0.231277 Uiso 0.1038 2 1 d
H2c59 H 0.532502 0.130233 0.223654 Uiso 0.1038 2 1 d
H3c59 H 0.634341 0.133592 0.19223 Uiso 0.1038 2 1 d
H1c60 H 0.569218 0.070079 0.015114 Uiso 0.0245 2 1 d
H2c60 H 0.576887 0.086062 0.063636 Uiso 0.0245 2 1 d
H1c61 H 0.612423 0.244984 -0.033696 Uiso 0.0215 2 1 d
H1c62 H 0.753564 0.313131 -0.020749 Uiso 0.0222 2 1 d
H1c65 H 0.697996 0.072709 -0.113256 Uiso 0.0304 2 1 d
H2c65 H 0.59883 0.111881 -0.077914 Uiso 0.0304 2 1 d
H1c66 H 0.668795 -0.05503 -0.037682 Uiso 0.0377 2 1 d
H2c66 H 0.651926 -0.073423 -0.08472 Uiso 0.0377 2 1 d
H1c67 H 0.82938 -0.188104 -0.052842 Uiso 0.0574 2 1 d
H2c67 H 0.830638 -0.160141 -0.104529 Uiso 0.0574 2 1 d
H3c67 H 0.864023 -0.094376 -0.072395 Uiso 0.0574 2 1 d
H1c68 H 0.955414 0.259602 -0.044766 Uiso 0.0242 2 1 d
H2c68 H 0.977332 0.203764 -0.08964 Uiso 0.0242 2 1 d
H1c69 H 1.073229 0.034803 -0.055604 Uiso 0.0305 2 1 d
H2c69 H 1.044561 0.085754 -0.009092 Uiso 0.0305 2 1 d
H1c70 H 1.219614 0.069887 -0.027685 Uiso 0.0538 2 1 d
H2c70 H 1.196729 0.109451 -0.077424 Uiso 0.0538 2 1 d
H3c70 H 1.14968 0.192591 -0.038651 Uiso 0.0538 2 1 d
H1c71 H 0.932317 0.220177 0.038899 Uiso 0.0245 2 1 d
H2c71 H 0.871246 0.203236 0.082623 Uiso 0.0245 2 1 d
H1c72 H 0.663447 0.380312 0.087764 Uiso 0.0293 2 1 d
H1c73 H 0.611819 0.574163 0.061312 Uiso 0.0259 2 1 d
H1c76 H 0.736823 0.263132 0.15447 Uiso 0.052 2 1 d
H2c76 H 0.714561 0.332995 0.195636 Uiso 0.052 2 1 d
H1c77 H 0.903356 0.195574 0.188633 Uiso 0.0628 2 1 d
H2c77 H 0.926324 0.246881 0.144338 Uiso 0.0628 2 1 d
H1c78 H 1.001555 0.310611 0.190383 Uiso 0.082 2 1 d
H2c78 H 0.88601 0.407761 0.187263 Uiso 0.082 2 1 d
H3c78 H 0.905702 0.326768 0.228779 Uiso 0.082 2 1 d
H1c79 H 0.535111 0.712613 0.146683 Uiso 0.0326 2 1 d
H2c79 H 0.55974 0.73629 0.097339 Uiso 0.0326 2 1 d
H1c80 H 0.722221 0.754522 0.115388 Uiso 0.0399 2 1 d
H2c80 H 0.685116 0.742458 0.16541 Uiso 0.0399 2 1 d
H1c81 H 0.63305 0.927014 0.140421 Uiso 0.0508 2 1 d
H2c81 H 0.551213 0.91179 0.110478 Uiso 0.0508 2 1 d
H3c81 H 0.531936 0.903373 0.162953 Uiso 0.0508 2 1 d
H1c82 H 0.145833 0.393483 -0.005865 Uiso 0.0278 2 1 d
H2c82 H 0.227028 0.320995 -0.041552 Uiso 0.0278 2 1 d
H1c18 H 0.836639 0.005528 0.429853 Uiso 0.035 2 1 d
H1c24 H 0.687627 0.079224 0.367087 Uiso 0.0463 2 1 d
H2c24 H 0.70749 -0.007319 0.333491 Uiso 0.0463 2 1 d
H1c25 H 0.860839 0.081468 0.345281 Uiso 0.0701 2 1 d
H2c25 H 0.891195 -0.015399 0.314429 Uiso 0.0701 2 1 d
H1c26 H 0.840445 0.135696 0.267714 Uiso 0.0937 2 1 d
H2c26 H 0.741984 0.098559 0.270801 Uiso 0.0937 2 1 d
H3c26 H 0.731952 0.195857 0.299019 Uiso 0.0937 2 1 d
H1c27 H 0.596736 0.106013 0.437406 Uiso 0.0274 2 1 d
H2c27 H 0.561849 0.083501 0.486108 Uiso 0.0274 2 1 d
H1c28 H 0.72929 0.1015 0.534549 Uiso 0.0264 2 1 d
H1c29 H 0.812689 0.239714 0.520627 Uiso 0.0268 2 1 d
H1c32 H 0.535493 0.162438 0.615307 Uiso 0.037 2 1 d
H2c32 H 0.582618 0.079478 0.578979 Uiso 0.037 2 1 d
H1c33 H 0.391273 0.137309 0.586584 Uiso 0.0482 2 1 d
H2c33 H 0.426319 0.167808 0.539347 Uiso 0.0482 2 1 d
H1c34 H 0.272926 0.314934 0.567863 Uiso 0.0619 2 1 d
H2c34 H 0.334325 0.316221 0.609337 Uiso 0.0619 2 1 d
H3c34 H 0.374072 0.348478 0.561321 Uiso 0.0619 2 1 d
H1c35 H 0.755713 0.432482 0.54746 Uiso 0.0276 2 1 d
H2c35 H 0.686656 0.442912 0.592805 Uiso 0.0276 2 1 d
H1c36 H 0.583921 0.526244 0.513138 Uiso 0.0373 2 1 d
H2c36 H 0.524482 0.549542 0.561446 Uiso 0.0373 2 1 d
H1c37 H 0.575126 0.691803 0.525105 Uiso 0.055 2 1 d
H2c37 H 0.606088 0.660492 0.574602 Uiso 0.055 2 1 d
H3c37 H 0.697253 0.616077 0.534309 Uiso 0.055 2 1 d
H1c38 H 0.726134 0.396966 0.421056 Uiso 0.028 2 1 d
H2c38 H 0.735725 0.439595 0.464519 Uiso 0.028 2 1 d
H1c39 H 1.097911 0.12758 0.438485 Uiso 0.0345 2 1 d
H1c40 H 0.906055 0.185671 0.416981 Uiso 0.0339 2 1 d
H1c43 H 0.794165 0.305732 0.351165 Uiso 0.0616 2 1 d
H2c43 H 0.875957 0.288892 0.308462 Uiso 0.0616 2 1 d
H1c44 H 0.82261 0.466757 0.364221 Uiso 0.0847 2 1 d
H2c44 H 0.891504 0.45227 0.318933 Uiso 0.0847 2 1 d
H1c45 H 0.73513 0.471625 0.284402 Uiso 0.1384 2 1 d
H2c45 H 0.66697 0.50051 0.33146 Uiso 0.1384 2 1 d
H3c45 H 0.722816 0.575918 0.308238 Uiso 0.1384 2 1 d
H1c46 H 1.253817 0.082572 0.349718 Uiso 0.0416 2 1 d
H2c46 H 1.268977 0.086647 0.398937 Uiso 0.0416 2 1 d
H1c49 H 1.118148 0.343011 0.495143 Uiso 0.0325 2 1 d
H2c49 H 1.202057 0.274985 0.458439 Uiso 0.0325 2 1 d
H1c21' H 0.941879 0.316558 0.621594 Uiso 0.0257 2 0.5 d
H2c21' H 0.945078 0.339449 0.572361 Uiso 0.0257 2 0.5 d
H1c22' H 1.045911 0.441787 0.57523 Uiso 0.0335 2 0.5 d
H2c22' H 1.059983 0.406921 0.627913 Uiso 0.0335 2 0.5 d
H1c22 H 0.948516 0.356358 0.647106 Uiso 0.0476 2 0.5 d
H2c22 H 0.889738 0.36483 0.600743 Uiso 0.0476 2 0.5 d
H1c21 H 1.083271 0.39474 0.603722 Uiso 0.0413 2 0.5 d
H2c21 H 1.030813 0.393605 0.561218 Uiso 0.0413 2 0.5 d
H11c23 H 0.873474 0.512616 0.648966 Uiso 0.1097 2 0.5 d
H22c23 H 0.836907 0.503411 0.602098 Uiso 0.1097 2 0.5 d
H33c23 H 0.890072 0.585656 0.608117 Uiso 0.1097 2 0.5 d
H1c23 H 0.90722 0.537189 0.644211 Uiso 0.1097 2 0.5 d
H3c23 H 0.926468 0.540438 0.591635 Uiso 0.1097 2 0.5 d
H2c23 H 0.812154 0.546794 0.615307 Uiso 0.1097 2 0.5 d
H1c56 H -0.079986 0.559985 0.106058 Uiso 0.0578 2 0.5 d
H2c56 H -0.085342 0.62005 0.149619 Uiso 0.0578 2 0.5 d
H3c56 H -0.069389 0.671796 0.102211 Uiso 0.0578 2 0.5 d
H11c56 H -0.040122 0.65606 0.157853 Uiso 0.0578 2 0.5 d
H22c56 H -0.061752 0.669309 0.107011 Uiso 0.0578 2 0.5 d
H33c56 H -0.081485 0.577665 0.137081 Uiso 0.0578 2 0.5 d
H1c55 H 0.096896 0.522743 0.149938 Uiso 0.0701 2 0.5 d
H2c55 H 0.11392 0.585752 0.102127 Uiso 0.0701 2 0.5 d
H11c55 H 0.116776 0.521614 0.146365 Uiso 0.0701 2 0.5 d
H22c55 H 0.117868 0.583286 0.102985 Uiso 0.0701 2 0.5 d
H1c47 H 1.283846 0.243814 0.334716 Uiso 0.0479 2 0.5 d
H2c47 H 1.31065 0.237079 0.385605 Uiso 0.0479 2 0.5 d
H11c47 H 1.289686 0.237276 0.332659 Uiso 0.0479 2 0.5 d
H22c47 H 1.291059 0.254572 0.380997 Uiso 0.0479 2 0.5 d
H1c48 H 1.429231 0.06029 0.329091 Uiso 0.0521 2 0.5 d
H2c48 H 1.473031 0.151531 0.330953 Uiso 0.0521 2 0.5 d
H3c48 H 1.465566 0.081208 0.374185 Uiso 0.0521 2 0.5 d
H11c48 H 1.468597 0.185511 0.356051 Uiso 0.0521 2 0.5 d
H22c48 H 1.453411 0.086389 0.381738 Uiso 0.0521 2 0.5 d
H33c48 H 1.456154 0.096411 0.32923 Uiso 0.0521 2 0.5 d

loop_
_atom_site_aniso_label
_atom_site_aniso_type_symbol
_atom_site_aniso_U_11
_atom_site_aniso_U_22
_atom_site_aniso_U_33
_atom_site_aniso_U_12
_atom_site_aniso_U_13
_atom_site_aniso_U_23
O20 O 0.080(7) 0.122(8) 0.072(7) -0.032(6) -0.003(6) 0.009(6)
O204 O 0.130(12) 0.113(9) 0.160(14) -0.051(9) -0.018(11) 0.017(9)
C204 C 0.054(9) 0.126(12) 0.085(11) -0.018(8) 0.009(8) -0.030(10)
O22 O 0.112(10) 0.088(7) 0.132(11) -0.015(6) -0.019(9) 0.011(7)
C102 C 0.101(14) 0.108(13) 0.134(18) -0.003(10) -0.047(13) 0.041(13)
I2 I 0.0759(8) 0.0600(6) 0.0583(7) -0.0329(5) -0.0062(6) -0.0058(5)
I1 I 0.0638(8) 0.0828(7) 0.0781(8) -0.0334(6) -0.0142(6) 0.0012(6)
N1 N 0.055(6) 0.059(5) 0.055(6) -0.013(4) 0.004(5) -0.004(4)
C1 C 0.051(7) 0.062(6) 0.041(6) -0.007(5) 0.003(5) 0.008(5)
C2 C 0.088(10) 0.071(7) 0.066(8) -0.036(7) -0.008(8) -0.011(6)
C3 C 0.126(15) 0.106(11) 0.086(11) -0.073(11) -0.032(11) 0.014(9)
C4 C 0.103(13) 0.101(11) 0.089(12) -0.023(10) -0.008(11) -0.020(9)
C5 C 0.065(8) 0.054(6) 0.051(7) -0.015(5) -0.009(6) -0.002(5)
C6 C 0.045(6) 0.057(5) 0.049(6) -0.020(5) -0.019(5) 0.006(4)
C7 C 0.079(9) 0.080(8) 0.077(9) -0.051(7) -0.047(7) 0.035(7)
C8 C 0.102(10) 0.084(8) 0.040(6) -0.065(7) 0.015(7) -0.024(6)
C9 C 0.092(10) 0.044(5) 0.052(7) -0.021(6) 0.022(7) -0.011(5)
C10 C 0.058(8) 0.082(8) 0.070(9) -0.012(6) -0.001(7) -0.020(7)
C11 C 0.082(9) 0.058(6) 0.064(8) -0.018(6) -0.006(7) -0.019(6)
C12 C 0.057(7) 0.047(5) 0.064(7) -0.019(5) -0.001(6) -0.015(5)
C13 C 0.064(8) 0.063(6) 0.056(7) -0.015(6) -0.019(6) 0.002(5)
C14 C 0.063(9) 0.100(10) 0.081(10) -0.029(7) -0.027(8) -0.014(8)
C15 C 0.074(10) 0.147(14) 0.066(10) -0.037(10) -0.011(8) -0.019(9)
C16 C 0.074(12) 0.160(18) 0.22(3) -0.065(13) 0.002(15) -0.101(19)
C50 C 0.041(5) 0.018(3) 0.017(4) -0.012(3) -0.003(3) 0.000(3)
C51 C 0.026(4) 0.026(3) 0.019(4) -0.012(3) -0.002(3) -0.005(3)
C52 C 0.021(4) 0.023(3) 0.023(4) -0.016(3) 0.002(3) 0.001(3)
C53 C 0.044(6) 0.033(4) 0.023(4) -0.002(4) 0.005(4) -0.001(3)
N16 N 0.037(4) 0.034(3) 0.020(3) 0.008(3) 0.005(3) -0.001(3)
C54 C 0.069(7) 0.049(5) 0.032(5) -0.015(5) -0.013(5) -0.002(4)
C55 C 0.057(7) 0.045(5) 0.081(8) -0.029(5) -0.014(6) 0.010(5)
C57 C 0.043(6) 0.050(5) 0.037(5) -0.016(4) -0.002(5) 0.002(4)
C58 C 0.043(6) 0.060(6) 0.067(8) -0.023(5) 0.002(6) -0.002(5)
C59 C 0.052(8) 0.128(12) 0.064(9) -0.016(8) -0.021(7) -0.006(8)
C60 C 0.020(4) 0.019(3) 0.027(4) -0.015(3) 0.003(3) 0.002(3)
C61 C 0.016(4) 0.023(3) 0.018(3) -0.010(3) -0.002(3) -0.003(3)
C62 C 0.016(4) 0.013(3) 0.025(4) -0.005(2) 0.003(3) -0.002(3)
C63 C 0.021(4) 0.012(3) 0.028(4) -0.006(3) -0.002(3) -0.007(3)
C64 C 0.029(4) 0.025(3) 0.028(4) -0.021(3) 0.001(4) -0.007(3)
C65 C 0.028(4) 0.024(3) 0.031(4) -0.016(3) -0.003(3) -0.007(3)
C66 C 0.033(5) 0.024(3) 0.045(5) -0.020(3) 0.002(4) -0.009(3)
C67 C 0.055(6) 0.020(4) 0.069(7) -0.017(4) 0.008(5) -0.011(4)
C68 C 0.017(4) 0.016(3) 0.031(4) -0.012(3) 0.006(3) -0.007(3)
C69 C 0.014(4) 0.019(3) 0.044(5) -0.008(3) 0.001(3) -0.006(3)
C70 C 0.021(4) 0.029(4) 0.086(8) -0.011(3) -0.004(5) -0.008(4)
C71 C 0.025(4) 0.013(3) 0.025(4) -0.008(3) -0.005(3) -0.006(3)
C72 C 0.034(4) 0.015(3) 0.024(4) -0.009(3) -0.005(3) 0.000(3)
C73 C 0.025(4) 0.021(3) 0.020(4) -0.011(3) 0.001(3) -0.002(3)
C74 C 0.029(4) 0.012(3) 0.021(4) -0.007(3) -0.009(3) -0.001(3)
C75 C 0.035(5) 0.027(4) 0.027(5) -0.013(3) -0.006(4) -0.001(3)
C76 C 0.080(7) 0.031(4) 0.024(4) -0.030(4) -0.009(5) 0.010(3)
C77 C 0.074(8) 0.041(5) 0.038(5) -0.016(5) -0.022(5) 0.006(4)
C78 C 0.075(9) 0.081(8) 0.053(7) -0.033(7) -0.022(7) 0.011(6)
C79 C 0.028(4) 0.021(3) 0.031(4) -0.009(3) 0.002(4) -0.008(3)
C80 C 0.034(5) 0.026(4) 0.042(5) -0.012(3) -0.004(4) -0.007(3)
C81 C 0.038(5) 0.026(4) 0.060(6) -0.007(3) -0.003(5) -0.020(4)
C82 C 0.029(4) 0.018(3) 0.025(4) -0.013(3) 0.000(3) -0.001(3)
N14 N 0.026(3) 0.016(3) 0.020(3) -0.006(2) 0.000(3) -0.004(2)
N15 N 0.024(3) 0.022(3) 0.023(3) -0.011(2) 0.006(3) -0.010(2)
N17 N 0.026(4) 0.040(3) 0.024(4) -0.005(3) -0.001(3) 0.005(3)
N18 N 0.024(3) 0.030(3) 0.022(3) -0.019(3) 0.002(3) 0.002(2)
N19 N 0.024(3) 0.013(2) 0.021(3) -0.011(2) -0.003(3) -0.003(2)
N20 N 0.021(3) 0.022(3) 0.025(3) -0.013(2) -0.001(3) -0.009(2)
N21 N 0.024(3) 0.030(3) 0.023(3) -0.015(3) 0.007(3) -0.011(2)
N22 N 0.015(3) 0.012(2) 0.027(3) -0.006(2) 0.003(3) -0.008(2)
N23 N 0.024(3) 0.013(2) 0.026(3) -0.010(2) 0.004(3) -0.005(2)
N24 N 0.052(5) 0.019(3) 0.022(3) -0.014(3) 0.001(3) -0.002(2)
N25 N 0.034(4) 0.019(3) 0.023(3) -0.010(3) 0.005(3) -0.008(2)
O7 O 0.025(3) 0.022(2) 0.026(3) -0.009(2) 0.005(2) -0.010(2)
O8 O 0.035(4) 0.071(4) 0.026(3) 0.007(3) 0.005(3) 0.010(3)
O9 O 0.029(3) 0.027(2) 0.024(3) -0.014(2) -0.003(2) 0.002(2)
O10 O 0.034(3) 0.042(3) 0.039(3) -0.027(3) 0.009(3) -0.019(3)
O11 O 0.020(3) 0.019(2) 0.034(3) -0.0094(19) 0.000(3) -0.005(2)
O12 O 0.065(4) 0.034(3) 0.020(3) -0.016(3) -0.004(3) -0.005(2)
C17 C 0.018(4) 0.044(4) 0.030(4) -0.006(3) -0.007(4) -0.005(3)
C18 C 0.015(4) 0.033(4) 0.035(5) -0.003(3) -0.005(3) -0.015(3)
C19 C 0.015(4) 0.026(3) 0.041(5) -0.009(3) -0.004(4) -0.013(3)
C24 C 0.019(4) 0.044(4) 0.030(5) 0.013(3) -0.008(4) -0.008(4)
C25 C 0.051(7) 0.069(7) 0.043(6) -0.013(5) -0.003(5) -0.004(5)
C26 C 0.100(11) 0.094(9) 0.037(6) -0.035(8) -0.013(7) 0.007(6)
C27 C 0.012(4) 0.026(3) 0.034(4) -0.010(3) 0.004(3) -0.014(3)
C28 C 0.015(4) 0.027(3) 0.023(4) -0.006(3) -0.002(3) -0.006(3)
C29 C 0.018(4) 0.025(3) 0.027(4) -0.011(3) -0.002(3) -0.006(3)
C30 C 0.011(4) 0.029(3) 0.029(5) -0.004(3) -0.003(3) -0.003(3)
C31 C 0.027(4) 0.036(4) 0.030(4) -0.018(3) -0.001(4) -0.005(3)
C32 C 0.023(4) 0.030(4) 0.042(5) -0.013(3) -0.006(4) -0.001(3)
C33 C 0.027(5) 0.046(5) 0.051(6) -0.017(4) 0.004(4) -0.017(4)
C34 C 0.024(5) 0.054(5) 0.066(7) -0.002(4) -0.002(5) -0.019(5)
C35 C 0.018(4) 0.019(3) 0.036(4) -0.012(3) -0.001(3) -0.007(3)
C36 C 0.020(4) 0.029(4) 0.046(5) -0.011(3) 0.000(4) -0.004(3)
C37 C 0.033(5) 0.029(4) 0.078(8) -0.015(4) -0.002(5) -0.011(4)
C38 C 0.011(4) 0.025(3) 0.030(4) -0.004(3) 0.003(3) -0.003(3)
C39 C 0.021(4) 0.033(4) 0.027(4) -0.007(3) 0.004(3) -0.009(3)
C40 C 0.017(4) 0.044(4) 0.026(4) -0.014(3) 0.000(3) -0.008(3)
C41 C 0.013(4) 0.035(4) 0.033(4) -0.013(3) -0.002(3) 0.004(3)
C42 C 0.028(5) 0.047(5) 0.034(5) -0.012(4) -0.008(4) -0.005(4)
C43 C 0.022(5) 0.093(7) 0.036(5) -0.020(5) -0.003(4) 0.001(5)
C44 C 0.050(7) 0.099(9) 0.052(7) -0.023(6) -0.001(6) 0.022(6)
C45 C 0.086(12) 0.134(15) 0.084(12) -0.002(11) -0.001(10) -0.008(11)
C46 C 0.018(4) 0.040(4) 0.041(5) -0.007(3) 0.006(4) -0.016(4)
C47 C 0.019(4) 0.051(5) 0.048(6) -0.013(4) 0.002(4) -0.005(4)
C49 C 0.016(4) 0.032(4) 0.038(5) -0.013(3) -0.006(3) -0.006(3)
N2 N 0.014(3) 0.040(3) 0.030(4) -0.006(3) 0.003(3) -0.009(3)
N3 N 0.012(3) 0.032(3) 0.038(4) -0.003(2) 0.002(3) -0.009(3)
N5 N 0.027(4) 0.038(4) 0.036(4) -0.001(3) -0.001(3) -0.013(3)
N6 N 0.023(3) 0.029(3) 0.034(4) -0.012(3) -0.003(3) -0.008(3)
N7 N 0.012(3) 0.032(3) 0.028(3) -0.012(2) -0.003(3) -0.001(3)
N8 N 0.021(3) 0.029(3) 0.034(4) -0.014(3) 0.002(3) -0.010(3)
N9 N 0.034(4) 0.030(3) 0.034(4) -0.018(3) 0.006(3) -0.012(3)
N10 N 0.018(3) 0.030(3) 0.026(3) -0.008(2) 0.001(3) -0.004(2)
N11 N 0.009(3) 0.033(3) 0.036(4) -0.007(2) -0.006(3) -0.005(3)
N12 N 0.018(4) 0.070(5) 0.030(4) -0.011(3) -0.007(3) -0.003(3)
N13 N 0.017(3) 0.049(4) 0.039(4) -0.014(3) 0.003(3) -0.010(3)
O1 O 0.018(3) 0.029(3) 0.043(3) -0.008(2) 0.006(3) -0.006(2)
O3 O 0.021(3) 0.046(3) 0.027(3) -0.015(2) -0.006(2) -0.003(2)
O4 O 0.036(3) 0.041(3) 0.036(3) -0.018(3) 0.009(3) -0.016(3)
O5 O 0.019(3) 0.029(2) 0.031(3) -0.007(2) 0.001(2) -0.008(2)
O6 O 0.033(4) 0.079(4) 0.027(4) -0.016(3) 0.002(3) -0.007(3)
O83 O 0.190(19) 0.28(2) 0.19(2) -0.17(2) -0.040(16) 0.065(18)
C23 C 0.110(12) 0.039(6) 0.082(10) 0.023(6) -0.028(9) -0.024(6)
O23 O 0.20(2) 0.176(16) 0.21(2) -0.041(14) -0.100(18) -0.047(15)

loop_
_atom_type_symbol
_atom_type_scat_dispersion_real
_atom_type_scat_dispersion_imag
_atom_type_scat_source
_atom_type_scat_Cromer_Mann_a1
_atom_type_scat_Cromer_Mann_b1
_atom_type_scat_Cromer_Mann_a2
_atom_type_scat_Cromer_Mann_b2
_atom_type_scat_Cromer_Mann_a3
_atom_type_scat_Cromer_Mann_b3
_atom_type_scat_Cromer_Mann_a4
_atom_type_scat_Cromer_Mann_b4
_atom_type_scat_Cromer_Mann_c
C 0.0181 0.0091 'International Tables Vol C tables 4.2.6.8 and 6.1.1.4' 2.31 20.843901 1.02 10.2075 1.5886 0.5687 0.865 51.651199 0.2156
H 0.0000 0.0000 'International Tables Vol C tables 4.2.6.8 and 6.1.1.4' 0.493002 10.5109 0.322912 26.1257 0.140191 3.14236 0.04081 57.799702 0.003038
N 0.0311 0.0180 'International Tables Vol C tables 4.2.6.8 and 6.1.1.4' 12.2126 0.0057 3.1322 9.8933 2.0125 28.997499 1.1663 0.5826 -11.529
O 0.0492 0.0322 'International Tables Vol C tables 4.2.6.8 and 6.1.1.4' 3.0485 13.2771 2.2868 5.7011 1.5463 0.3239 0.867 32.908901 0.2508
I -0.3257 6.8362 'International Tables Vol C tables 4.2.6.8 and 6.1.1.4' 20.1472 4.347 18.9949 0.3814 7.5138 27.766001 2.2735 66.877602 4.0712

loop_
_geom_angle_atom_site_label_1
_geom_angle_atom_site_label_2
_geom_angle_atom_site_label_3
_geom_angle_site_symmetry_1
_geom_angle_site_symmetry_3
_geom_angle
_geom_angle_publ_flag
H1c204 C204 H2c204 . . 109.4711 yes
H1c204 C204 H3c204 . . 109.4716 yes
H2c204 C204 H3c204 . . 109.4713 yes
H1c102 C102 H2c102 . . 109.4711 yes
H1c102 C102 H3c102 . . 109.4707 yes
H2c102 C102 H3c102 . . 109.4714 yes
C1 N1 C5 . . 109.6(10) yes
C1 N1 C9 . . 107.0(9) yes
C1 N1 C13 . . 110.8(9) yes
C5 N1 C9 . . 104.3(8) yes
C5 N1 C13 . . 109.3(10) yes
C9 N1 C13 . . 115.6(10) yes
N1 C1 C2 . . 116.1(10) yes
N1 C1 H1c1 . . 109.471 yes
N1 C1 H2c1 . . 109.4715 yes
C2 C1 H1c1 . . 109.4713 yes
C2 C1 H2c1 . . 109.4713 yes
H1c1 C1 H2c1 . . 101.9086 yes
C1 C2 C3 . . 106.8(12) yes
C1 C2 H1c2 . . 109.4713 yes
C1 C2 H2c2 . . 109.4713 yes
C3 C2 H1c2 . . 109.4715 yes
C3 C2 H2c2 . . 109.471 yes
H1c2 C2 H2c2 . . 111.9794 yes
C2 C3 C4 . . 111.3(19) yes
C2 C3 H1c3 . . 109.4707 yes
C2 C3 H2c3 . . 109.4718 yes
C4 C3 H1c3 . . 109.472 yes
C4 C3 H2c3 . . 109.4709 yes
H1c3 C3 H2c3 . . 107.5276 yes
C3 C4 H1c4 . . 109.4705 yes
C3 C4 H2c4 . . 109.4709 yes
C3 C4 H3c4 . . 109.4721 yes
H1c4 C4 H2c4 . . 109.472 yes
H1c4 C4 H3c4 . . 109.4707 yes
H2c4 C4 H3c4 . . 109.471 yes
N1 C5 C6 . . 117.0(11) yes
N1 C5 H1c5 . . 109.4719 yes
N1 C5 H2c5 . . 109.4715 yes
C6 C5 H1c5 . . 109.4706 yes
C6 C5 H2c5 . . 109.471 yes
H1c5 C5 H2c5 . . 100.7076 yes
C5 C6 H1c6 . . 109.4719 yes
C5 C6 H2c6 . . 109.4715 yes
H1c6 C6 H2c6 . . 110.9342 yes
C8 C7 H1c7 . . 109.4711 yes
C8 C7 H2c7 . . 109.471 yes
H1c7 C7 H2c7 . . 102.2471 yes
C7 C8 H1c8 . . 109.4715 yes
C7 C8 H2c8 . . 109.4714 yes
C7 C8 H3c8 . . 109.4717 yes
H1c8 C8 H2c8 . . 109.4713 yes
H1c8 C8 H3c8 . . 109.4704 yes
H2c8 C8 H3c8 . . 109.471 yes
N1 C9 C10 . . 110.8(10) yes
N1 C9 H1c9 . . 109.4712 yes
N1 C9 H2c9 . . 109.4711 yes
C10 C9 H1c9 . . 109.4709 yes
C10 C9 H2c9 . . 109.4709 yes
H1c9 C9 H2c9 . . 108.1369 yes
C9 C10 C11 . . 106.8(11) yes
C9 C10 H1c10 . . 109.4715 yes
C9 C10 H2c10 . . 109.4715 yes
C11 C10 H1c10 . . 109.4711 yes
C11 C10 H2c10 . . 109.4711 yes
H1c10 C10 H2c10 . . 112.0423 yes
C10 C11 C12 . . 113.2(11) yes
C10 C11 H1c11 . . 109.4713 yes
C10 C11 H2c11 . . 109.4709 yes
C12 C11 H1c11 . . 109.4708 yes
C12 C11 H2c11 . . 109.472 yes
H1c11 C11 H2c11 . . 105.4705 yes
C11 C12 H1c12 . . 109.4713 yes
C11 C12 H2c12 . . 109.4716 yes
C11 C12 H3c12 . . 109.4709 yes
H1c12 C12 H2c12 . . 109.4709 yes
H1c12 C12 H3c12 . . 109.4712 yes
H2c12 C12 H3c12 . . 109.4716 yes
N1 C13 C14 . . 117.3(10) yes
N1 C13 H1c13 . . 109.4713 yes
N1 C13 H2c13 . . 109.4716 yes
C14 C13 H1c13 . . 109.4709 yes
C14 C13 H2c13 . . 109.4715 yes
H1c13 C13 H2c13 . . 100.2813 yes
C13 C14 C15 . . 110.2(13) yes
C13 C14 H1c14 . . 109.471 yes
C13 C14 H2c14 . . 109.472 yes
C15 C14 H1c14 . . 109.4713 yes
C15 C14 H2c14 . . 109.471 yes
H1c14 C14 H2c14 . . 108.7483 yes
C14 C15 C16 . . 116.2(15) yes
C14 C15 H1c15 . . 109.4711 yes
C14 C15 H2c15 . . 109.4713 yes
C16 C15 H1c15 . . 109.4712 yes
C16 C15 H2c15 . . 109.4713 yes
H1c15 C15 H2c15 . . 101.7491 yes
C15 C16 H1c16 . . 109.4717 yes
C15 C16 H2c16 . . 109.4709 yes
C15 C16 H3c16 . . 109.4714 yes
H1c16 C16 H2c16 . . 109.4708 yes
H1c16 C16 H3c16 . . 109.4705 yes
H2c16 C16 H3c16 . . 109.472 yes
N16 C50 N14 . . 113.3(8) yes
N16 C50 H1c50 . . 109.5072 yes
N14 C50 H1c50 . . 109.3235 yes
N15 C51 N17 . . 113.5(6) yes
N15 C51 H1c51 . . 109.6341 yes
N17 C51 H1c51 . . 109.1445 yes
N14 C52 N15 . . 108.5(6) yes
N14 C52 O7 . . 125.6(7) yes
N15 C52 O7 . . 125.9(6) yes
N16 C53 N17 . . 108.5(7) yes
N16 C53 O8 . . 125.8(9) yes
N17 C53 O8 . . 125.6(8) yes
C50 N16 C53 . . 112.7(7) yes
C50 N16 C54 . . 127.8(6) yes
C53 N16 C54 . . 118.3(7) yes
N16 C54 C55 . . 106.9(10) yes
N16 C54 H1c54 . . 109.4714 yes
N16 C54 H2c54 . . 109.4714 yes
C55 C54 H1c54 . . 109.4707 yes
C55 C54 H2c54 . . 109.4708 yes
H1c54 C54 H2c54 . . 111.9496 yes
C54 C55 C56' . . 115.9(15) yes
C54 C55 H1c55 . . 109.4714 yes
C54 C55 H2c55 . . 109.4714 yes
C54 C55 H11c55 . . 109.4715 yes
C54 C55 H22c55 . . 109.4709 yes
C56' C55 H1c55 . . 96.1976 yes
C56' C55 H2c55 . . 106.7453 yes
C56' C55 H11c55 . . 109.471 yes
C56' C55 H22c55 . . 109.471 yes
H1c55 C55 H2c55 . . 118.8087 yes
H1c55 C55 H11c55 . . 16.0084 yes
H1c55 C55 H22c55 . . 116.03 yes
H2c55 C55 H11c55 . . 105.2224 yes
H2c55 C55 H22c55 . . 3.4173 yes
H11c55 C55 H22c55 . . 102.1711 yes
C56' C56 H1c56 . . 157.6225 yes
C56' C56 H2c56 . . 55.8868 yes
C56' C56 H3c56 . . 92.2298 yes
C56' C56 H22c56 . . 82.2299 yes
C56' C56 H33c56 . . 93.1999 yes
H1c56 C56 H2c56 . . 109.4712 yes
H1c56 C56 H3c56 . . 109.4714 yes
H1c56 C56 H22c56 . . 119.5367 yes
H1c56 C56 H33c56 . . 67.0089 yes
H2c56 C56 H3c56 . . 109.4712 yes
H2c56 C56 H22c56 . . 104.3862 yes
H2c56 C56 H33c56 . . 45.2027 yes
H3c56 C56 H22c56 . . 10.0672 yes
H3c56 C56 H33c56 . . 138.8733 yes
H22c56 C56 H33c56 . . 140.3176 yes
C55 C56' C56 . . 95(3) yes
C55 C56' H2c56 . . 137.0722 yes
C55 C56' H11c56 . . 109.4714 yes
C55 C56' H22c56 . . 109.4715 yes
C55 C56' H33c56 . . 109.4714 yes
C56 C56' H2c56 . . 91.7788 yes
C56 C56' H11c56 . . 154.906 yes
C56 C56' H22c56 . . 65.7502 yes
C56 C56' H33c56 . . 54.5044 yes
H2c56 C56' H11c56 . . 66.497 yes
H2c56 C56' H22c56 . . 111.9008 yes
H2c56 C56' H33c56 . . 45.0553 yes
H11c56 C56' H22c56 . . 109.4705 yes
H11c56 C56' H33c56 . . 109.4708 yes
H22c56 C56' H33c56 . . 109.4717 yes
C58 C57 N17 . . 112.5(8) yes
C58 C57 H1c57 . . 109.4714 yes
C58 C57 H2c57 . . 109.4713 yes
N17 C57 H1c57 . . 109.4711 yes
N17 C57 H2c57 . . 109.4712 yes
H1c57 C57 H2c57 . . 106.3113 yes
C57 C58 C59 . . 106.9(11) yes
C57 C58 H1c58 . . 109.4712 yes
C57 C58 H2c58 . . 109.4718 yes
C59 C58 H1c58 . . 109.4719 yes
C59 C58 H2c58 . . 109.4706 yes
H1c58 C58 H2c58 . . 111.8819 yes
C58 C59 H1c59 . . 109.4711 yes
C58 C59 H2c59 . . 109.4713 yes
C58 C59 H3c59 . . 109.4705 yes
H1c59 C59 H2c59 . . 109.471 yes
H1c59 C59 H3c59 . . 109.4716 yes
H2c59 C59 H3c59 . . 109.4719 yes
N15 C60 N18 . . 114.9(6) yes
N15 C60 H1c60 . . 109.4715 yes
N15 C60 H2c60 . . 109.471 yes
N18 C60 H1c60 . . 109.4714 yes
N18 C60 H2c60 . . 109.4711 yes
H1c60 C60 H2c60 . . 103.4556 yes
C62 C61 N18 . . 103.3(6) yes
C62 C61 N20 . . 103.7(6) yes
C62 C61 H1c61 . . 118.9741 yes
N18 C61 N20 . . 115.2(5) yes
N18 C61 H1c61 . . 108.1837 yes
N20 C61 H1c61 . . 107.8305 yes
C61 C62 N19 . . 103.5(6) yes
C61 C62 N21 . . 103.7(6) yes
C61 C62 H1c62 . . 118.8281 yes
N19 C62 N21 . . 115.2(5) yes
N19 C62 H1c62 . . 108.0967 yes
N21 C62 H1c62 . . 107.9215 yes
N18 C63 N19 . . 106.7(6) yes
N18 C63 O9 . . 126.9(8) yes
N19 C63 O9 . . 126.3(8) yes
N20 C64 N21 . . 108.3(6) yes
N20 C64 O10 . . 126.3(9) yes
N21 C64 O10 . . 125.5(9) yes
C66 C65 N20 . . 113.5(6) yes
C66 C65 H1c65 . . 109.4713 yes
C66 C65 H2c65 . . 109.4713 yes
N20 C65 H1c65 . . 109.4711 yes
N20 C65 H2c65 . . 109.4718 yes
H1c65 C65 H2c65 . . 105.1 yes
C65 C66 C67 . . 114.9(8) yes
C65 C66 H1c66 . . 109.4716 yes
C65 C66 H2c66 . . 109.471 yes
C67 C66 H1c66 . . 109.4712 yes
C67 C66 H2c66 . . 109.4711 yes
H1c66 C66 H2c66 . . 103.4147 yes
C66 C67 H1c67 . . 109.4713 yes
C66 C67 H2c67 . . 109.4711 yes
C66 C67 H3c67 . . 109.4712 yes
H1c67 C67 H2c67 . . 109.4705 yes
H1c67 C67 H3c67 . . 109.4722 yes
H2c67 C67 H3c67 . . 109.471 yes
C69 C68 N21 . . 112.9(6) yes
C69 C68 H1c68 . . 109.4711 yes
C69 C68 H2c68 . . 109.4713 yes
N21 C68 H1c68 . . 109.471 yes
N21 C68 H2c68 . . 109.471 yes
H1c68 C68 H2c68 . . 105.7961 yes
C68 C69 C70 . . 112.2(6) yes
C68 C69 H1c69 . . 109.4712 yes
C68 C69 H2c69 . . 109.4709 yes
C70 C69 H1c69 . . 109.4716 yes
C70 C69 H2c69 . . 109.471 yes
H1c69 C69 H2c69 . . 106.5864 yes
C69 C70 H1c70 . . 109.4715 yes
C69 C70 H2c70 . . 109.471 yes
C69 C70 H3c70 . . 109.471 yes
H1c70 C70 H2c70 . . 109.4713 yes
H1c70 C70 H3c70 . . 109.4715 yes
H2c70 C70 H3c70 . . 109.471 yes
N19 C71 N22 . . 114.5(5) yes
N19 C71 H1c71 . . 109.4707 yes
N19 C71 H2c71 . . 109.4712 yes
N22 C71 H1c71 . . 109.471 yes
N22 C71 H2c71 . . 109.471 yes
H1c71 C71 H2c71 . . 103.8783 yes
C73 C72 N22 . . 104.0(6) yes
C73 C72 N24 . . 103.6(6) yes
C73 C72 H1c72 . . 119.1613 yes
N22 C72 N24 . . 116.5(7) yes
N22 C72 H1c72 . . 106.866 yes
N24 C72 H1c72 . . 107.2436 yes
C72 C73 N23 . . 101.5(5) yes
C72 C73 N25 . . 103.1(6) yes
C72 C73 H1c73 . . 120.6188 yes
N23 C73 N25 . . 116.1(8) yes
N23 C73 H1c73 . . 108.6377 yes
N25 C73 H1c73 . . 107.1951 yes
N22 C74 N23 . . 107.6(6) yes
N22 C74 O11 . . 126.1(5) yes
N23 C74 O11 . . 126.3(7) yes
N24 C75 N25 . . 108.0(7) yes
N24 C75 O12 . . 125.9(7) yes
N25 C75 O12 . . 126.1(7) yes
N24 C76 H1c76 . . 109.471 yes
N24 C76 H2c76 . . 109.4715 yes
H1c76 C76 H2c76 . . 106.3704 yes
C78 C77 H1c77 . . 109.4716 yes
C78 C77 H2c77 . . 109.4712 yes
H1c77 C77 H2c77 . . 103.6646 yes
C77 C78 H1c78 . . 109.4714 yes
C77 C78 H2c78 . . 109.4707 yes
C77 C78 H3c78 . . 109.4717 yes
H1c78 C78 H2c78 . . 109.4713 yes
H1c78 C78 H3c78 . . 109.4707 yes
H2c78 C78 H3c78 . . 109.4716 yes
C80 C79 N25 . . 114.1(7) yes
C80 C79 H1c79 . . 109.4707 yes
C80 C79 H2c79 . . 109.4711 yes
N25 C79 H1c79 . . 109.4715 yes
N25 C79 H2c79 . . 109.4717 yes
H1c79 C79 H2c79 . . 104.3691 yes
C79 C80 C81 . . 112.0(8) yes
C79 C80 H1c80 . . 109.4714 yes
C79 C80 H2c80 . . 109.4709 yes
C81 C80 H1c80 . . 109.4714 yes
C81 C80 H2c80 . . 109.4714 yes
H1c80 C80 H2c80 . . 106.7869 yes
C80 C81 H1c81 . . 109.4713 yes
C80 C81 H2c81 . . 109.4711 yes
C80 C81 H3c81 . . 109.4711 yes
H1c81 C81 H2c81 . . 109.4713 yes
H1c81 C81 H3c81 . . 109.4708 yes
H2c81 C81 H3c81 . . 109.4717 yes
N14 C82 N23 . 2_665 114.3(7) yes
N14 C82 H1c82 . . 109.4716 yes
N14 C82 H2c82 . . 109.4709 yes
N23 C82 H1c82 2_665 . 109.4712 yes
N23 C82 H2c82 2_665 . 109.4715 yes
H1c82 C82 H2c82 . . 104.1187 yes
C50 N14 C52 . . 112.3(6) yes
C50 N14 C82 . . 125.8(5) yes
C52 N14 C82 . . 121.3(6) yes
C51 N15 C52 . . 113.7(5) yes
C51 N15 C60 . . 124.1(7) yes
C52 N15 C60 . . 121.3(6) yes
C51 N17 C53 . . 112.7(6) yes
C51 N17 C57 . . 125.4(7) yes
C53 N17 C57 . . 121.4(7) yes
C60 N18 C61 . . 125.1(7) yes
C60 N18 C63 . . 121.3(6) yes
C61 N18 C63 . . 112.8(7) yes
C62 N19 C63 . . 113.0(7) yes
C62 N19 C71 . . 125.0(6) yes
C63 N19 C71 . . 119.8(6) yes
C61 N20 C64 . . 111.2(7) yes
C61 N20 C65 . . 123.6(6) yes
C64 N20 C65 . . 120.5(6) yes
C62 N21 C64 . . 112.5(7) yes
C62 N21 C68 . . 126.0(7) yes
C64 N21 C68 . . 121.4(6) yes
C71 N22 C72 . . 123.5(6) yes
C71 N22 C74 . . 122.2(6) yes
C72 N22 C74 . . 112.6(5) yes
C73 N23 C74 . . 113.4(6) yes
C73 N23 C82 . 2_665 123.2(5) yes
C74 N23 C82 . 2_665 122.3(6) yes
C72 N24 C75 . . 111.6(6) yes
C72 N24 C76 . . 124.0(7) yes
C75 N24 C76 . . 123.6(7) yes
C73 N25 C75 . . 112.7(6) yes
C73 N25 C79 . . 123.4(6) yes
C75 N25 C79 . . 119.9(6) yes
C18 C17 N2 . 2_756 101.6(6) yes
C18 C17 N4 . 2_756 104.9(8) yes
C18 C17 N4' . 2_756 101.4(8) yes
N2 C17 N4 2_756 2_756 105.1(9) yes
N2 C17 N4' 2_756 2_756 124.4(11) yes
N4 C17 N4' 2_756 2_756 19.5(9) yes
C17 C18 N3 . . 103.8(6) yes
C17 C18 N5 . . 103.9(6) yes
C17 C18 H1c18 . . 118.7319 yes
N3 C18 N5 . . 115.6(7) yes
N3 C18 H1c18 . . 107.6127 yes
N5 C18 H1c18 . . 107.5755 yes
N2 C19 N3 2_756 . 107.8(7) yes
N2 C19 O1 2_756 . 125.6(7) yes
N3 C19 O1 . . 126.5(6) yes
C20' C20 N4 . 2_756 62(3) yes
C20' C20 N4' . 2_756 83(3) yes
C20' C20 N5 . . 99(3) yes
C20' C20 O2 . . 85(3) yes
N4 C20 N4' 2_756 2_756 20.2(10) yes
N4 C20 N5 2_756 . 109.7(13) yes
N4 C20 O2 2_756 . 118.6(14) yes
N4' C20 N5 2_756 . 107.8(14) yes
N4' C20 O2 2_756 . 125.2(14) yes
N5 C20 O2 . . 126.9(15) yes
C20 C20' N4 . 2_756 99(3) yes
C20 C20' N4' . 2_756 77(3) yes
C20 C20' N5 . . 62(2) yes
C20 C20' O2 . . 72(3) yes
C20 C20' O2' . . 105(3) yes
N4 C20' N4' 2_756 2_756 21.6(10) yes
N4 C20' N5 2_756 . 109.6(15) yes
N4 C20' O2 2_756 . 126.5(14) yes
N4 C20' O2' 2_756 . 126.4(15) yes
N4' C20' N5 2_756 . 98.3(14) yes
N4' C20' O2 2_756 . 118.6(15) yes
N4' C20' O2' 2_756 . 133.7(14) yes
N5 C20' O2 . . 110.6(14) yes
N5 C20' O2' . . 124.0(14) yes
O2 C20' O2' . . 33.7(11) yes
C25 C24 N5 . . 113.8(8) yes
C25 C24 H1c24 . . 109.4707 yes
C25 C24 H2c24 . . 109.4714 yes
N5 C24 H1c24 . . 109.472 yes
N5 C24 H2c24 . . 109.471 yes
H1c24 C24 H2c24 . . 104.7801 yes
C24 C25 C26 . . 111.4(11) yes
C24 C25 H1c25 . . 109.4705 yes
C24 C25 H2c25 . . 109.4707 yes
C26 C25 H1c25 . . 109.4718 yes
C26 C25 H2c25 . . 109.4716 yes
H1c25 C25 H2c25 . . 107.4202 yes
C25 C26 H1c26 . . 109.4713 yes
C25 C26 H2c26 . . 109.4716 yes
C25 C26 H3c26 . . 109.471 yes
H1c26 C26 H2c26 . . 109.471 yes
H1c26 C26 H3c26 . . 109.4713 yes
H2c26 C26 H3c26 . . 109.471 yes
N3 C27 N6 . . 113.3(7) yes
N3 C27 H1c27 . . 109.4715 yes
N3 C27 H2c27 . . 109.471 yes
N6 C27 H1c27 . . 109.4713 yes
N6 C27 H2c27 . . 109.4715 yes
H1c27 C27 H2c27 . . 105.3269 yes
C29 C28 N6 . . 102.4(6) yes
C29 C28 N8 . . 103.6(6) yes
C29 C28 H1c28 . . 120.0929 yes
N6 C28 N8 . . 116.6(6) yes
N6 C28 H1c28 . . 107.9038 yes
N8 C28 H1c28 . . 106.8118 yes
C28 C29 N7 . . 103.6(7) yes
C28 C29 N9 . . 102.6(6) yes
C28 C29 H1c29 . . 119.3879 yes
N7 C29 N9 . . 115.2(5) yes
N7 C29 H1c29 . . 107.7059 yes
N9 C29 H1c29 . . 108.6576 yes
N6 C30 N7 . . 106.1(7) yes
N6 C30 O3 . . 127.5(9) yes
N7 C30 O3 . . 126.4(8) yes
N8 C31 N9 . . 108.2(7) yes
N8 C31 O4 . . 125.5(9) yes
N9 C31 O4 . . 126.3(9) yes
C33 C32 N8 . . 114.5(7) yes
C33 C32 H1c32 . . 109.4715 yes
C33 C32 H2c32 . . 109.4714 yes
N8 C32 H1c32 . . 109.4712 yes
N8 C32 H2c32 . . 109.4714 yes
H1c32 C32 H2c32 . . 103.9143 yes
C32 C33 C34 . . 113.9(9) yes
C32 C33 H1c33 . . 109.4711 yes
C32 C33 H2c33 . . 109.4712 yes
C34 C33 H1c33 . . 109.4709 yes
C34 C33 H2c33 . . 109.4711 yes
H1c33 C33 H2c33 . . 104.6022 yes
C33 C34 H1c34 . . 109.471 yes
C33 C34 H2c34 . . 109.4715 yes
C33 C34 H3c34 . . 109.471 yes
H1c34 C34 H2c34 . . 109.471 yes
H1c34 C34 H3c34 . . 109.4714 yes
H2c34 C34 H3c34 . . 109.4716 yes
C36 C35 N9 . . 113.1(7) yes
C36 C35 H1c35 . . 109.4709 yes
C36 C35 H2c35 . . 109.4709 yes
N9 C35 H1c35 . . 109.4714 yes
N9 C35 H2c35 . . 109.4714 yes
H1c35 C35 H2c35 . . 105.6328 yes
C35 C36 C37 . . 110.7(8) yes
C35 C36 H1c36 . . 109.471 yes
C35 C36 H2c36 . . 109.4712 yes
C37 C36 H1c36 . . 109.4713 yes
C37 C36 H2c36 . . 109.4712 yes
H1c36 C36 H2c36 . . 108.1773 yes
C36 C37 H1c37 . . 109.471 yes
C36 C37 H2c37 . . 109.4715 yes
C36 C37 H3c37 . . 109.4711 yes
H1c37 C37 H2c37 . . 109.471 yes
H1c37 C37 H3c37 . . 109.472 yes
H2c37 C37 H3c37 . . 109.4707 yes
N7 C38 N10 . . 115.3(5) yes
N7 C38 H1c38 . . 109.4711 yes
N7 C38 H2c38 . . 109.4711 yes
N10 C38 H1c38 . . 109.4718 yes
N10 C38 H2c38 . . 109.4709 yes
H1c38 C38 H2c38 . . 102.901 yes
C40 C39 N11 . . 102.3(6) yes
C40 C39 N13 . . 103.6(7) yes
C40 C39 H1c39 . . 120.209 yes
N11 C39 N13 . . 116.7(8) yes
N11 C39 H1c39 . . 107.9285 yes
N13 C39 H1c39 . . 106.6629 yes
C39 C40 N10 . . 104.5(7) yes
C39 C40 N12 . . 103.3(7) yes
C39 C40 H1c40 . . 118.5628 yes
N10 C40 N12 . . 115.4(6) yes
N10 C40 H1c40 . . 107.16 yes
N12 C40 H1c40 . . 108.282 yes
N10 C41 N11 . . 107.5(7) yes
N10 C41 O5 . . 126.0(6) yes
N11 C41 O5 . . 126.4(9) yes
N12 C42 N13 . . 108.9(8) yes
N12 C42 O6 . . 125.4(9) yes
N13 C42 O6 . . 125.6(8) yes
C44 C43 N12 . . 111.7(11) yes
C44 C43 H1c43 . . 109.4708 yes
C44 C43 H2c43 . . 109.4714 yes
N12 C43 H1c43 . . 109.4712 yes
N12 C43 H2c43 . . 109.4712 yes
H1c43 C43 H2c43 . . 107.1139 yes
C43 C44 C45 . . 113.6(15) yes
C43 C44 H1c44 . . 109.4719 yes
C43 C44 H2c44 . . 109.4715 yes
C45 C44 H1c44 . . 109.471 yes
C45 C44 H2c44 . . 109.4714 yes
H1c44 C44 H2c44 . . 105.037 yes
C44 C45 H1c45 . . 109.4711 yes
C44 C45 H2c45 . . 109.4713 yes
C44 C45 H3c45 . . 109.4708 yes
H1c45 C45 H2c45 . . 109.4711 yes
H1c45 C45 H3c45 . . 109.4718 yes
H2c45 C45 H3c45 . . 109.4712 yes
C47 C46 N13 . . 113.9(7) yes
C47 C46 H1c46 . . 109.471 yes
C47 C46 H2c46 . . 109.4709 yes
N13 C46 H1c46 . . 109.471 yes
N13 C46 H2c46 . . 109.4716 yes
H1c46 C46 H2c46 . . 104.7041 yes
C46 C47 C48 . . 106.5(12) yes
C46 C47 C48' . . 116.3(12) yes
C46 C47 H1c47 . . 109.4715 yes
C46 C47 H2c47 . . 109.4711 yes
C46 C47 H11c47 . . 109.4712 yes
C46 C47 H22c47 . . 109.4715 yes
C48 C47 C48' . . 15.8(15) yes
C48 C47 H1c47 . . 109.4715 yes
C48 C47 H2c47 . . 109.4712 yes
C48 C47 H11c47 . . 103.601 yes
C48 C47 H22c47 . . 125.2202 yes
C48' C47 H1c47 . . 114.3879 yes
C48' C47 H2c47 . . 94.06 yes
C48' C47 H11c47 . . 109.4714 yes
C48' C47 H22c47 . . 109.4709 yes
H1c47 C47 H2c47 . . 112.2679 yes
H1c47 C47 H11c47 . . 6.4693 yes
H1c47 C47 H22c47 . . 95.7461 yes
H2c47 C47 H11c47 . . 117.6481 yes
H2c47 C47 H22c47 . . 18.5719 yes
H11c47 C47 H22c47 . . 101.6408 yes
C47 C48 C48' . . 73(4) yes
C47 C48 H1c48 . . 109.4712 yes
C47 C48 H2c48 . . 109.4711 yes
C47 C48 H3c48 . . 109.4714 yes
C47 C48 H33c48 . . 132.074 yes
C48' C48 H1c48 . . 173.9532 yes
C48' C48 H2c48 . . 74.5155 yes
C48' C48 H3c48 . . 64.5882 yes
C48' C48 H33c48 . . 135.025 yes
H1c48 C48 H2c48 . . 109.472 yes
H1c48 C48 H3c48 . . 109.4707 yes
H1c48 C48 H33c48 . . 47.8448 yes
H2c48 C48 H3c48 . . 109.4709 yes
H2c48 C48 H33c48 . . 62.2747 yes
H3c48 C48 H33c48 . . 117.7939 yes
C47 C48' C48 . . 92(5) yes
C47 C48' H2c48 . . 116.5398 yes
C47 C48' H3c48 . . 122.3562 yes
C47 C48' H11c48 . . 109.4713 yes
C47 C48' H22c48 . . 109.4708 yes
C47 C48' H33c48 . . 109.4713 yes
C48 C48' H2c48 . . 79.96 yes
C48 C48' H3c48 . . 89.4623 yes
C48 C48' H11c48 . . 135.9919 yes
C48 C48' H22c48 . . 98.2839 yes
C48 C48' H33c48 . . 26.9585 yes
H2c48 C48' H3c48 . . 120.332 yes
H2c48 C48' H11c48 . . 56.1422 yes
H2c48 C48' H22c48 . . 133.9779 yes
H2c48 C48' H33c48 . . 54.2628 yes
H3c48 C48' H11c48 . . 108.8251 yes
H3c48 C48' H22c48 . . 15.1951 yes
H3c48 C48' H33c48 . . 96.153 yes
H11c48 C48' H22c48 . . 109.4712 yes
H11c48 C48' H33c48 . . 109.4708 yes
H22c48 C48' H33c48 . . 109.4719 yes
N2 C49 N11 . . 113.4(7) yes
N2 C49 H1c49 . . 109.4709 yes
N2 C49 H2c49 . . 109.471 yes
N11 C49 H1c49 . . 109.4714 yes
N11 C49 H2c49 . . 109.4716 yes
H1c49 C49 H2c49 . . 105.2102 yes
C17 N2 C19 2_756 2_756 113.3(6) yes
C17 N2 C49 2_756 . 124.6(6) yes
C19 N2 C49 2_756 . 121.1(7) yes
C18 N3 C19 . . 113.4(5) yes
C18 N3 C27 . . 124.2(6) yes
C19 N3 C27 . . 122.3(6) yes
C17 N4 C20 2_756 2_756 98.4(11) yes
C17 N4 C20' 2_756 2_756 109.2(12) yes
C17 N4 N4' 2_756 . 60(2) yes
C17 N4 C21' 2_756 . 107.2(12) yes
C17 N4 C21 2_756 . 128.1(12) yes
C20 N4 C20' 2_756 2_756 19.0(13) yes
C20 N4 N4' 2_756 . 67(2) yes
C20 N4 C21' 2_756 . 107.5(12) yes
C20 N4 C21 2_756 . 124.6(13) yes
C20' N4 N4' 2_756 . 86(2) yes
C20' N4 C21' 2_756 . 116.8(12) yes
C20' N4 C21 2_756 . 120.7(14) yes
N4' N4 C21' . . 70.9(18) yes
N4' N4 C21 . . 109(2) yes
C21' N4 C21 . . 38.1(11) yes
C17 N4' C20 2_756 2_756 114.7(11) yes
C17 N4' C20' 2_756 2_756 117.1(11) yes
C17 N4' N4 2_756 . 101(2) yes
C17 N4' C21' 2_756 . 123.9(12) yes
C20 N4' C20' 2_756 2_756 20.4(13) yes
C20 N4' N4 2_756 . 93(2) yes
C20 N4' C21' 2_756 . 119.6(13) yes
C20' N4' N4 2_756 . 73(2) yes
C20' N4' C21' 2_756 . 118.5(13) yes
N4 N4' C21' . . 89.3(19) yes
C18 N5 C20 . . 110.3(10) yes
C18 N5 C20' . . 111.5(9) yes
C18 N5 C24 . . 126.1(7) yes
C20 N5 C20' . . 19.6(13) yes
C20 N5 C24 . . 116.9(10) yes
C20' N5 C24 . . 121.8(10) yes
C27 N6 C28 . . 124.6(6) yes
C27 N6 C30 . . 120.1(7) yes
C28 N6 C30 . . 114.2(8) yes
C29 N7 C30 . . 112.6(7) yes
C29 N7 C38 . . 124.5(7) yes
C30 N7 C38 . . 119.3(7) yes
C28 N8 C31 . . 111.9(7) yes
C28 N8 C32 . . 122.9(6) yes
C31 N8 C32 . . 121.9(7) yes
C29 N9 C31 . . 113.2(7) yes
C29 N9 C35 . . 125.1(7) yes
C31 N9 C35 . . 121.5(6) yes
C38 N10 C40 . . 124.9(8) yes
C38 N10 C41 . . 121.5(6) yes
C40 N10 C41 . . 111.7(6) yes
C39 N11 C41 . . 113.7(7) yes
C39 N11 C49 . . 124.3(5) yes
C41 N11 C49 . . 121.3(7) yes
C40 N12 C42 . . 112.5(7) yes
C40 N12 C43 . . 125.4(7) yes
C42 N12 C43 . . 121.7(8) yes
C39 N13 C42 . . 111.3(7) yes
C39 N13 C46 . . 123.8(7) yes
C42 N13 C46 . . 120.9(7) yes
C20 O2 C20' . . 22.6(15) yes
C20 O2 O2' . . 88.9(18) yes
C20' O2 O2' . . 66.6(17) yes
C20' O2' O2 . . 79.7(19) yes
C832 C831 C833 . . 78(5) yes
C831 C832 C833 . . 46(3) yes
C831 C833 C832 . . 56(4) yes
N4 C21' N4' . . 19.8(9) yes
N4 C21' C22' . . 97.2(13) yes
N4 C21' C22 . . 146(2) yes
N4 C21' C21 . . 67.9(13) yes
N4 C21' H1c21' . . 123.4627 yes
N4 C21' H2c21' . . 115.5478 yes
N4' C21' C22' . . 116.5(14) yes
N4' C21' C22 . . 151.7(18) yes
N4' C21' C21 . . 87.7(15) yes
N4' C21' H1c21' . . 109.471 yes
N4' C21' H2c21' . . 109.471 yes
C22' C21' C22 . . 60.6(16) yes
C22' C21' C21 . . 32.0(12) yes
C22' C21' H1c21' . . 109.4716 yes
C22' C21' H2c21' . . 109.4711 yes
C22 C21' C21 . . 93(2) yes
C22 C21' H1c21' . . 53.7646 yes
C22 C21' H2c21' . . 96.9856 yes
C21 C21' H1c21' . . 136.6247 yes
C21 C21' H2c21' . . 110.1362 yes
H1c21' C21' H2c21' . . 101.332 yes
C21' C22' C22 . . 41.9(11) yes
C21' C22' C21 . . 38.5(17) yes
C21' C22' H1c22' . . 109.471 yes
C21' C22' H2c22' . . 109.4714 yes
C21' C22' H1c21 . . 102.7643 yes
C22 C22' C21 . . 80(2) yes
C22 C22' H1c22' . . 137.2071 yes
C22 C22' H2c22' . . 105.5828 yes
C22 C22' H1c21 . . 133.2611 yes
C21 C22' H1c22' . . 80.5894 yes
C21 C22' H2c22' . . 101.5064 yes
C21 C22' H1c21 . . 70.2769 yes
H1c22' C22' H2c22' . . 115.5864 yes
H1c22' C22' H1c21 . . 73.1669 yes
H2c22' C22' H1c21 . . 49.5041 yes
C21' C22 C22' . . 77.5(17) yes
C21' C22 C21 . . 42.8(15) yes
C21' C22 H1c21' . . 59.3243 yes
C21' C22 H1c22 . . 105.034 yes
C21' C22 H2c22 . . 75.5379 yes
C22' C22 C21 . . 34.8(11) yes
C22' C22 H1c21' . . 129.4431 yes
C22' C22 H1c22 . . 107.2586 yes
C22' C22 H2c22 . . 131.78 yes
C21 C22 H1c21' . . 97.6446 yes
C21 C22 H1c22 . . 109.4711 yes
C21 C22 H2c22 . . 109.4712 yes
H1c21' C22 H1c22 . . 64.819 yes
H1c21' C22 H2c22 . . 63.7458 yes
H1c22 C22 H2c22 . . 117.9528 yes
H11c23 C23 H22c23 . . 109.4717 yes
H11c23 C23 H33c23 . . 109.4706 yes
H11c23 C23 H1c23 . . 39.8947 yes
H11c23 C23 H3c23 . . 149.2766 yes
H11c23 C23 H2c23 . . 85.8081 yes
H22c23 C23 H33c23 . . 109.4713 yes
H22c23 C23 H1c23 . . 146.11 yes
H22c23 C23 H3c23 . . 98.8954 yes
H22c23 C23 H2c23 . . 41.1801 yes
H33c23 C23 H1c23 . . 78.7418 yes
H33c23 C23 H3c23 . . 47.5816 yes
H33c23 C23 H2c23 . . 87.3802 yes
H1c23 C23 H3c23 . . 109.4714 yes
H1c23 C23 H2c23 . . 109.4711 yes
H3c23 C23 H2c23 . . 109.4717 yes
N4 C21 C21' . . 74.1(14) yes
N4 C21 C22' . . 156(2) yes
N4 C21 C22 . . 113.5(16) yes
N4 C21 H1c21 . . 109.4712 yes
N4 C21 H2c21 . . 109.4713 yes
C21' C21 C22' . . 109(2) yes
C21' C21 C22 . . 44.7(13) yes
C21' C21 H1c21 . . 145.7889 yes
C21' C21 H2c21 . . 105.3571 yes
C22' C21 C22 . . 64.9(18) yes
C22' C21 H1c21 . . 53.8056 yes
C22' C21 H2c21 . . 92.856 yes
C22 C21 H1c21 . . 109.4714 yes
C22 C21 H2c21 . . 109.4714 yes
H1c21 C21 H2c21 . . 105.1334 yes
C21' H1c21' C22 . . 66.9111 yes
C22' H1c22' H2c21 . . 89.615 yes
C22' H2c22' H1c21 . . 55.7875 yes
C22' H1c21 C21 . . 55.9175 yes
C22' H1c21 H2c22' . . 74.7084 yes
C21 H1c21 H2c22' . . 108.6278 yes
C21 H2c21 H1c22' . . 78.0276 yes
C23 H11c23 H1c23 . . 70.0524 yes
C23 H22c23 H2c23 . . 69.4096 yes
C23 H33c23 H3c23 . . 66.2098 yes
C23 H1c23 H11c23 . . 70.0529 yes
C23 H3c23 H33c23 . . 66.2086 yes
C23 H2c23 H22c23 . . 69.4103 yes
C56 H2c56 C56' . . 32.3344 yes
C56 H2c56 H33c56 . . 53.6738 yes
C56' H2c56 H33c56 . . 80.2269 yes
C56 H3c56 H22c56 . . 59.7094 yes
C56 H22c56 C56' . . 32.0199 yes
C56 H22c56 H3c56 . . 110.2234 yes
C56' H22c56 H3c56 . . 141.9286 yes
C56 H33c56 C56' . . 32.2957 yes
C56 H33c56 H2c56 . . 81.1235 yes
C56' H33c56 H2c56 . . 54.7178 yes
C55 H1c55 H11c55 . . 81.9986 yes
C55 H2c55 H22c55 . . 88.2854 yes
C55 H11c55 H1c55 . . 81.993 yes
C55 H22c55 H2c55 . . 88.2973 yes
C47 H1c47 H11c47 . . 86.7681 yes
C47 H2c47 H22c47 . . 80.7163 yes
C47 H11c47 H1c47 . . 86.7625 yes
C47 H22c47 H2c47 . . 80.7118 yes
C48 H1c48 H33c48 . . 39.859 yes
C48 H2c48 C48' . . 25.5245 yes
C48 H2c48 H11c48 . . 88.5747 yes
C48 H2c48 H33c48 . . 38.982 yes
C48' H2c48 H11c48 . . 63.0862 yes
C48' H2c48 H33c48 . . 64.0733 yes
H11c48 H2c48 H33c48 . . 125.8596 yes
C48 H3c48 C48' . . 25.9495 yes
C48 H3c48 H22c48 . . 117.0692 yes
C48' H3c48 H22c48 . . 103.2582 yes
C48' H11c48 H2c48 . . 60.7715 yes
C48' H22c48 H3c48 . . 61.5467 yes
C48 H33c48 C48' . . 18.0164 yes
C48 H33c48 H1c48 . . 92.2962 yes
C48 H33c48 H2c48 . . 78.7433 yes
C48' H33c48 H1c48 . . 110.1574 yes
C48' H33c48 H2c48 . . 61.6639 yes
H1c48 H33c48 H2c48 . . 166.389 yes

loop_
_geom_bond_atom_site_label_1
_geom_bond_atom_site_label_2
_geom_bond_site_symmetry_2
_geom_bond_distance
_geom_bond_publ_flag
C204 H1c204 . 0.96 yes
C204 H2c204 . 0.96 yes
C204 H3c204 . 0.96 yes
C102 H1c102 . 0.96 yes
C102 H2c102 . 0.96 yes
C102 H3c102 . 0.96 yes
N1 C1 . 1.564(16) yes
N1 C5 . 1.520(16) yes
N1 C9 . 1.559(14) yes
N1 C13 . 1.51(2) yes
C1 C2 . 1.484(15) yes
C1 H1c1 . 0.96 yes
C1 H2c1 . 0.96 yes
C2 C3 . 1.44(2) yes
C2 H1c2 . 0.96 yes
C2 H2c2 . 0.96 yes
C3 C4 . 1.45(3) yes
C3 H1c3 . 0.96 yes
C3 H2c3 . 0.96 yes
C4 H1c4 . 0.96 yes
C4 H2c4 . 0.96 yes
C4 H3c4 . 0.96 yes
C5 C6 . 1.48(2) yes
C5 H1c5 . 0.96 yes
C5 H2c5 . 0.96 yes
C6 H1c6 . 0.96 yes
C6 H2c6 . 0.96 yes
C7 C8 . 1.454(16) yes
C7 H1c7 . 0.96 yes
C7 H2c7 . 0.96 yes
C8 H1c8 . 0.96 yes
C8 H2c8 . 0.96 yes
C8 H3c8 . 0.96 yes
C9 C10 . 1.563(19) yes
C9 H1c9 . 0.96 yes
C9 H2c9 . 0.96 yes
C10 C11 . 1.475(16) yes
C10 H1c10 . 0.96 yes
C10 H2c10 . 0.96 yes
C11 C12 . 1.486(18) yes
C11 H1c11 . 0.96 yes
C11 H2c11 . 0.96 yes
C12 H1c12 . 0.96 yes
C12 H2c12 . 0.96 yes
C12 H3c12 . 0.96 yes
C13 C14 . 1.51(2) yes
C13 H1c13 . 0.96 yes
C13 H2c13 . 0.96 yes
C14 C15 . 1.51(3) yes
C14 H1c14 . 0.96 yes
C14 H2c14 . 0.96 yes
C15 C16 . 1.54(4) yes
C15 H1c15 . 0.96 yes
C15 H2c15 . 0.96 yes
C16 H1c16 . 0.96 yes
C16 H2c16 . 0.96 yes
C16 H3c16 . 0.96 yes
C50 N16 . 1.448(11) yes
C50 N14 . 1.451(10) yes
C50 H1c50 . 0.96 yes
C51 N15 . 1.459(9) yes
C51 N17 . 1.444(10) yes
C51 H1c51 . 0.96 yes
C52 N14 . 1.390(7) yes
C52 N15 . 1.344(11) yes
C52 O7 . 1.226(9) yes
C53 N16 . 1.367(11) yes
C53 N17 . 1.373(11) yes
C53 O8 . 1.211(11) yes
N16 C54 . 1.560(13) yes
C54 C55 . 1.539(16) yes
C54 H1c54 . 0.96 yes
C54 H2c54 . 0.96 yes
C55 C56' . 1.46(2) yes
C55 H1c55 . 0.96 yes
C55 H2c55 . 0.96 yes
C55 H11c55 . 0.96 yes
C55 H22c55 . 0.96 yes
C56 C56' . 0.51(4) yes
C56 H1c56 . 0.96 yes
C56 H2c56 . 0.96 yes
C56 H3c56 . 0.96 yes
C56 H22c56 . 0.8834 yes
C56 H33c56 . 0.7828 yes
C56' H2c56 . 0.7952 yes
C56' H11c56 . 0.96 yes
C56' H22c56 . 0.96 yes
C56' H33c56 . 0.96 yes
C57 C58 . 1.477(19) yes
C57 N17 . 1.483(12) yes
C57 H1c57 . 0.96 yes
C57 H2c57 . 0.96 yes
C58 C59 . 1.535(18) yes
C58 H1c58 . 0.96 yes
C58 H2c58 . 0.96 yes
C59 H1c59 . 0.96 yes
C59 H2c59 . 0.96 yes
C59 H3c59 . 0.96 yes
C60 N15 . 1.446(8) yes
C60 N18 . 1.439(11) yes
C60 H1c60 . 0.96 yes
C60 H2c60 . 0.96 yes
C61 C62 . 1.543(12) yes
C61 N18 . 1.457(9) yes
C61 N20 . 1.463(9) yes
C61 H1c61 . 0.96 yes
C62 N19 . 1.438(9) yes
C62 N21 . 1.436(9) yes
C62 H1c62 . 0.96 yes
C63 N18 . 1.375(11) yes
C63 N19 . 1.387(11) yes
C63 O9 . 1.188(9) yes
C64 N20 . 1.372(11) yes
C64 N21 . 1.381(12) yes
C64 O10 . 1.219(9) yes
C65 C66 . 1.541(11) yes
C65 N20 . 1.462(12) yes
C65 H1c65 . 0.96 yes
C65 H2c65 . 0.96 yes
C66 C67 . 1.506(11) yes
C66 H1c66 . 0.96 yes
C66 H2c66 . 0.96 yes
C67 H1c67 . 0.96 yes
C67 H2c67 . 0.96 yes
C67 H3c67 . 0.96 yes
C68 C69 . 1.522(9) yes
C68 N21 . 1.436(11) yes
C68 H1c68 . 0.96 yes
C68 H2c68 . 0.96 yes
C69 C70 . 1.515(13) yes
C69 H1c69 . 0.96 yes
C69 H2c69 . 0.96 yes
C70 H1c70 . 0.96 yes
C70 H2c70 . 0.96 yes
C70 H3c70 . 0.96 yes
C71 N19 . 1.443(11) yes
C71 N22 . 1.459(8) yes
C71 H1c71 . 0.96 yes
C71 H2c71 . 0.96 yes
C72 C73 . 1.556(9) yes
C72 N22 . 1.457(9) yes
C72 N24 . 1.426(10) yes
C72 H1c72 . 0.96 yes
C73 N23 . 1.470(10) yes
C73 N25 . 1.430(10) yes
C73 H1c73 . 0.96 yes
C74 N22 . 1.370(10) yes
C74 N23 . 1.368(7) yes
C74 O11 . 1.217(9) yes
C75 N24 . 1.383(10) yes
C75 N25 . 1.361(10) yes
C75 O12 . 1.209(10) yes
C76 N24 . 1.471(10) yes
C76 H1c76 . 0.96 yes
C76 H2c76 . 0.96 yes
C77 C78 . 1.48(2) yes
C77 H1c77 . 0.96 yes
C77 H2c77 . 0.96 yes
C78 H1c78 . 0.96 yes
C78 H2c78 . 0.96 yes
C78 H3c78 . 0.96 yes
C79 C80 . 1.503(14) yes
C79 N25 . 1.476(8) yes
C79 H1c79 . 0.96 yes
C79 H2c79 . 0.96 yes
C80 C81 . 1.519(10) yes
C80 H1c80 . 0.96 yes
C80 H2c80 . 0.96 yes
C81 H1c81 . 0.96 yes
C81 H2c81 . 0.96 yes
C81 H3c81 . 0.96 yes
C82 N14 . 1.439(10) yes
C82 N23 2_665 1.445(10) yes
C82 H1c82 . 0.96 yes
C82 H2c82 . 0.96 yes
C17 C18 . 1.552(10) yes
C17 N2 2_756 1.475(11) yes
C17 N4 2_756 1.537(18) yes
C17 N4' 2_756 1.350(16) yes
C18 N3 . 1.452(10) yes
C18 N5 . 1.441(12) yes
C18 H1c18 . 0.96 yes
C19 N2 2_756 1.367(8) yes
C19 N3 . 1.351(10) yes
C19 O1 . 1.224(10) yes
C20 C20' . 0.50(3) yes
C20 N4 2_756 1.51(2) yes
C20 N4' 2_756 1.39(2) yes
C20 N5 . 1.306(16) yes
C20 O2 . 1.23(2) yes
C20' N4 2_756 1.35(2) yes
C20' N4' 2_756 1.42(2) yes
C20' N5 . 1.467(18) yes
C20' O2 . 1.29(2) yes
C20' O2' . 1.20(2) yes
C24 C25 . 1.513(17) yes
C24 N5 . 1.460(11) yes
C24 H1c24 . 0.96 yes
C24 H2c24 . 0.96 yes
C25 C26 . 1.529(17) yes
C25 H1c25 . 0.96 yes
C25 H2c25 . 0.96 yes
C26 H1c26 . 0.96 yes
C26 H2c26 . 0.96 yes
C26 H3c26 . 0.96 yes
C27 N3 . 1.453(8) yes
C27 N6 . 1.453(12) yes
C27 H1c27 . 0.96 yes
C27 H2c27 . 0.96 yes
C28 C29 . 1.563(12) yes
C28 N6 . 1.440(11) yes
C28 N8 . 1.447(9) yes
C28 H1c28 . 0.96 yes
C29 N7 . 1.436(10) yes
C29 N9 . 1.449(9) yes
C29 H1c29 . 0.96 yes
C30 N6 . 1.378(11) yes
C30 N7 . 1.395(12) yes
C30 O3 . 1.194(10) yes
C31 N8 . 1.380(12) yes
C31 N9 . 1.362(12) yes
C31 O4 . 1.222(10) yes
C32 C33 . 1.522(13) yes
C32 N8 . 1.435(12) yes
C32 H1c32 . 0.96 yes
C32 H2c32 . 0.96 yes
C33 C34 . 1.524(12) yes
C33 H1c33 . 0.96 yes
C33 H2c33 . 0.96 yes
C34 H1c34 . 0.96 yes
C34 H2c34 . 0.96 yes
C34 H3c34 . 0.96 yes
C35 C36 . 1.524(9) yes
C35 N9 . 1.462(11) yes
C35 H1c35 . 0.96 yes
C35 H2c35 . 0.96 yes
C36 C37 . 1.512(14) yes
C36 H1c36 . 0.96 yes
C36 H2c36 . 0.96 yes
C37 H1c37 . 0.96 yes
C37 H2c37 . 0.96 yes
C37 H3c37 . 0.96 yes
C38 N7 . 1.447(11) yes
C38 N10 . 1.439(9) yes
C38 H1c38 . 0.96 yes
C38 H2c38 . 0.96 yes
C39 C40 . 1.542(12) yes
C39 N11 . 1.446(11) yes
C39 N13 . 1.444(11) yes
C39 H1c39 . 0.96 yes
C40 N10 . 1.449(9) yes
C40 N12 . 1.431(11) yes
C40 H1c40 . 0.96 yes
C41 N10 . 1.379(12) yes
C41 N11 . 1.366(8) yes
C41 O5 . 1.209(10) yes
C42 N12 . 1.353(12) yes
C42 N13 . 1.368(12) yes
C42 O6 . 1.215(11) yes
C43 C44 . 1.539(19) yes
C43 N12 . 1.458(12) yes
C43 H1c43 . 0.96 yes
C43 H2c43 . 0.96 yes
C44 C45 . 1.45(2) yes
C44 H1c44 . 0.96 yes
C44 H2c44 . 0.96 yes
C45 H1c45 . 0.96 yes
C45 H2c45 . 0.96 yes
C45 H3c45 . 0.96 yes
C46 C47 . 1.511(15) yes
C46 N13 . 1.449(10) yes
C46 H1c46 . 0.96 yes
C46 H2c46 . 0.96 yes
C47 C48 . 1.55(2) yes
C47 C48' . 1.48(3) yes
C47 H1c47 . 0.96 yes
C47 H2c47 . 0.96 yes
C47 H11c47 . 0.96 yes
C47 H22c47 . 0.96 yes
C48 C48' . 0.42(4) yes
C48 H1c48 . 0.96 yes
C48 H2c48 . 0.96 yes
C48 H3c48 . 0.96 yes
C48 H33c48 . 0.6158 yes
C48' H2c48 . 0.9395 yes
C48' H3c48 . 0.8672 yes
C48' H11c48 . 0.96 yes
C48' H22c48 . 0.96 yes
C48' H33c48 . 0.96 yes
C49 N2 . 1.469(10) yes
C49 N11 . 1.449(12) yes
C49 H1c49 . 0.96 yes
C49 H2c49 . 0.96 yes
N4 N4' . 0.52(2) yes
N4 C21' . 1.546(18) yes
N4 C21 . 1.489(19) yes
N4' C21' . 1.461(16) yes
O2 O2' . 0.73(2) yes
C831 C832 . 1.23(7) yes
C831 C833 . 1.07(7) yes
C832 C833 . 1.46(7) yes
C21' C22' . 1.50(3) yes
C21' C22 . 1.03(2) yes
C21' C21 . 0.99(3) yes
C21' H1c21' . 0.96 yes
C21' H2c21' . 0.96 yes
C22' C22 . 1.34(3) yes
C22' C21 . 0.84(2) yes
C22' H1c22' . 0.96 yes
C22' H2c22' . 0.96 yes
C22' H1c21 . 0.823 yes
C22 C21 . 1.46(3) yes
C22 H1c21' . 0.9003 yes
C22 H1c22 . 0.96 yes
C22 H2c22 . 0.96 yes
C23 H11c23 . 0.96 yes
C23 H22c23 . 0.96 yes
C23 H33c23 . 0.96 yes
C23 H1c23 . 0.96 yes
C23 H3c23 . 0.96 yes
C23 H2c23 . 0.96 yes
C21 H1c21 . 0.96 yes
C21 H2c21 . 0.96 yes
H1c22' H2c21 . 0.8977 yes
H2c22' H1c21 . 0.7568 yes
H11c23 H1c23 . 0.655 yes
H22c23 H2c23 . 0.6752 yes
H33c23 H3c23 . 0.7745 yes
H2c56 H33c56 . 0.6895 yes
H3c56 H22c56 . 0.1788 yes
H1c55 H11c55 . 0.2673 yes
H2c55 H22c55 . 0.0572 yes
H1c47 H11c47 . 0.1083 yes
H2c47 H22c47 . 0.3098 yes
H1c48 H33c48 . 0.7122 yes
H2c48 H11c48 . 0.894 yes
H2c48 H33c48 . 0.8664 yes
H3c48 H22c48 . 0.2585 yes

loop_
_geom_hbond_atom_site_label_D
_geom_hbond_atom_site_label_H
_geom_hbond_atom_site_label_A
_geom_hbond_site_symmetry_A
_geom_hbond_distance_DH
_geom_hbond_distance_HA
_geom_hbond_distance_DA
_geom_hbond_angle_DHA
_geom_hbond_publ_flag
C1 H2c1 O83 . 0.96 2.34 3.24(3) 156.90 yes
C9 H1c9 O22 . 0.96 2.31 3.262(18) 170.77 yes
C9 H2c9 O23 2_566 0.96 2.38 3.33(3) 171.80 yes
C13 H1c13 O4 2_666 0.96 2.47 3.424(14) 173.17 yes
C60 H1c60 O7 . 0.96 2.47 2.829(10) 101.75 yes
C67 H3c67 O10 . 0.96 2.41 3.192(13) 138.47 yes
C68 H1c68 O11 . 0.96 2.44 3.374(9) 164.93 yes
C71 H2c71 O9 . 0.96 2.49 2.828(11) 100.65 yes
C79 H2c79 O7 2_665 0.96 2.40 3.194(9) 139.82 yes
C82 H2c82 O7 . 0.96 2.48 2.865(7) 103.60 yes
C27 H1c27 O3 . 0.96 2.49 2.852(10) 102.34 yes
C35 H1c35 O5 . 0.96 2.43 3.365(9) 164.39 yes
C38 H1c38 O3 . 0.96 2.50 2.835(11) 100.38 yes
C46 H2c46 O1 2_756 0.96 2.48 3.276(11) 139.87 yes
C49 H1c49 O5 . 0.96 2.48 2.850(8) 102.49 yes
C49 H2c49 O1 2_756 0.96 2.48 2.854(8) 103.19 yes
C22 H1c21' N4 . 0.90 2.22 2.464(19) 94.52 yes
C22 H1c21' N4' . 0.90 2.00 2.415(19) 106.63 yes
C21' H2c22 C23 . 1.22 2.14 2.462(17) 90.12 yes
C22' H1c21 N4 . 0.82 2.02 2.286(18) 97.89 yes
C55 H1c55 C832 . 0.96 2.03 2.96(4) 164.18 yes
C55 H11c55 C832 . 0.96 2.12 2.96(4) 144.98 yes
